data_4305353
loop_
_publ_author_name
'Torsten Weilandt'
'Ralf W. Troff'
'Heidi Saxell'
'Kari Rissanen'
'Christoph A. Schalley'

_publ_contact_author_address
;Institut f\"ur Chemie und Biochemie - Organische Chemie 
Freie Universit\"at Berlin
Takustr. 3, 
D-14195 Berlin
Germany
;
_publ_contact_author_name 'Christoph A. Schalley'
_publ_section_title
;
Metallo-Supramolecular Self-Assembly: the Case of Triangle-Square Equilibria
;
_journal_name_full 'Inorganic Chemistry'
_journal_page_first 7588
_journal_page_last 7598
_journal_paper_doi 10.1021/ic800334k
_journal_volume 47
_journal_year 2008
_chemical_formula_moiety 'C117 H108 N6 P6 Pt3, 6(S O3 C F3), 5(C2 H3 N)'
_chemical_formula_sum 'C133 H123 F18 N11 O18 P6 Pt3 S6'
_chemical_formula_weight 3468.87
_chemical_name_systematic
; 
 ? 
;
_space_group_IT_number 2
_symmetry_cell_setting triclinic
_symmetry_space_group_name_Hall '-P 1'
_symmetry_space_group_name_H-M 'P -1'
_atom_sites_solution_hydrogens geom
_atom_sites_solution_primary direct
_atom_sites_solution_secondary difmap
_audit_creation_method SHELXL-97
_cell_angle_alpha 67.792(2)
_cell_angle_beta 74.644(2)
_cell_angle_gamma 63.386(2)
_cell_formula_units_Z 2
_cell_length_a 19.9254(6)
_cell_length_b 21.0682(8)
_cell_length_c 22.3641(8)
_cell_measurement_temperature 173(2)
_cell_volume 7719.0(5)
_computing_cell_refinement DENZO-SMN
_computing_data_collection Collect
_computing_data_reduction DENZO-SMN
_computing_structure_refinement 'SHELXL-97 (Sheldrick, 1997)'
_computing_structure_solution 'SHELXS-97 (Sheldrick, 1990)'
_diffrn_ambient_temperature 173(2)
_diffrn_measured_fraction_theta_full 0.958
_diffrn_measured_fraction_theta_max 0.958
_diffrn_measurement_device_type 'Nonius KappaCCD'
_diffrn_measurement_method 'rotation in phi and omega, 1 deg.'
_diffrn_radiation_monochromator graphite
_diffrn_radiation_source 'fine-focus sealed tube'
_diffrn_radiation_type MoK\a
_diffrn_radiation_wavelength 0.71069
_diffrn_reflns_av_R_equivalents 0.1126
_diffrn_reflns_av_sigmaI/netI 0.1734
_diffrn_reflns_limit_h_max 23
_diffrn_reflns_limit_h_min -23
_diffrn_reflns_limit_k_max 25
_diffrn_reflns_limit_k_min -25
_diffrn_reflns_limit_l_max 26
_diffrn_reflns_limit_l_min -26
_diffrn_reflns_number 90701
_diffrn_reflns_theta_full 25.00
_diffrn_reflns_theta_max 25.00
_diffrn_reflns_theta_min 2.92
_exptl_absorpt_coefficient_mu 2.938
_exptl_absorpt_correction_T_max 0.7577
_exptl_absorpt_correction_T_min 0.5911
_exptl_absorpt_correction_type multi-scan
_exptl_absorpt_process_details 'MULABS (Platon, cf. Blessing, 1995)'
_exptl_crystal_colour colourles
_exptl_crystal_density_diffrn 1.492
_exptl_crystal_density_method 'not measured'
_exptl_crystal_description block
_exptl_crystal_F_000 3448
_exptl_crystal_size_max 0.20
_exptl_crystal_size_mid 0.15
_exptl_crystal_size_min 0.10
_refine_diff_density_max 3.580
_refine_diff_density_min -1.381
_refine_diff_density_rms 0.180
_refine_ls_extinction_method none
_refine_ls_goodness_of_fit_ref 1.032
_refine_ls_hydrogen_treatment riding
_refine_ls_matrix_type fullcycle
_refine_ls_number_parameters 1719
_refine_ls_number_reflns 26054
_refine_ls_number_restraints 2617
_refine_ls_restrained_S_all 1.006
_refine_ls_R_factor_all 0.1551
_refine_ls_R_factor_gt 0.0833
_refine_ls_shift/su_max 0.019
_refine_ls_shift/su_mean 0.000
_refine_ls_structure_factor_coef Fsqd
_refine_ls_weighting_details 'calc w=1/[\s^2^(Fo^2^)+(0.1041P)^2^+24.6142P] where P=(Fo^2^+2Fc^2^)/3'
_refine_ls_weighting_scheme calc
_refine_ls_wR_factor_gt 0.1903
_refine_ls_wR_factor_ref 0.2141
_reflns_number_gt 14932
_reflns_number_total 26054
_reflns_threshold_expression >2sigma(I)
_cod_data_source_file ic800334k_si_001_2.cif
_cod_data_source_block 11b
_cod_database_code 4305353

loop_
_symmetry_equiv_pos_as_xyz
'x, y, z'
'-x, -y, -z'

loop_
_atom_site_label
_atom_site_type_symbol
_atom_site_fract_x
_atom_site_fract_y
_atom_site_fract_z
_atom_site_U_iso_or_equiv
_atom_site_adp_type
_atom_site_occupancy
_atom_site_symmetry_multiplicity
_atom_site_calc_flag
_atom_site_refinement_flags
_atom_site_disorder_assembly
_atom_site_disorder_group
Pt1 Pt 0.93113(3) 0.01734(3) 0.27324(2) 0.03241(15) Uani 1 1 d U . .
P11 P 1.02602(19) -0.0600(2) 0.22080(15) 0.0376(8) Uani 1 1 d U . .
C1 C 1.1073(7) -0.0346(8) 0.1893(6) 0.044(3) Uani 1 1 d U . .
H1A H 1.1268 -0.0351 0.2259 0.053 Uiso 1 1 calc R . .
H1B H 1.1476 -0.0726 0.1697 0.053 Uiso 1 1 calc R . .
C2 C 1.0904(7) 0.0410(8) 0.1390(6) 0.048(3) Uani 1 1 d U . .
H2A H 1.0604 0.0459 0.1075 0.058 Uiso 1 1 calc R . .
H2B H 1.1385 0.0450 0.1150 0.058 Uiso 1 1 calc R . .
C3 C 1.0463(7) 0.1054(8) 0.1696(6) 0.041(3) Uani 1 1 d U . .
H3A H 1.0472 0.1522 0.1362 0.049 Uiso 1 1 calc R . .
H3B H 1.0734 0.0962 0.2053 0.049 Uiso 1 1 calc R . .
P12 P 0.95059(19) 0.11894(19) 0.20107(15) 0.0356(8) Uani 1 1 d U . .
N11 N 0.8460(5) 0.0831(6) 0.3301(4) 0.034(2) Uani 1 1 d U . .
C4 C 0.8672(7) 0.0963(7) 0.3743(6) 0.040(3) Uani 1 1 d U . .
H4 H 0.9195 0.0812 0.3758 0.048 Uiso 1 1 calc R . .
C5 C 0.8154(7) 0.1312(7) 0.4180(6) 0.038(3) Uani 1 1 d U . .
H5 H 0.8320 0.1404 0.4488 0.045 Uiso 1 1 calc R . .
C6 C 0.7377(7) 0.1534(7) 0.4170(6) 0.036(3) Uani 1 1 d U . .
C7 C 0.7184(7) 0.1395(7) 0.3699(6) 0.041(3) Uani 1 1 d U . .
H7 H 0.6666 0.1538 0.3668 0.049 Uiso 1 1 calc R . .
C8 C 0.7733(7) 0.1052(7) 0.3275(6) 0.037(3) Uani 1 1 d U . .
H8 H 0.7584 0.0969 0.2950 0.044 Uiso 1 1 calc R . .
C9 C 0.6811(7) 0.1872(7) 0.4642(6) 0.037(3) Uani 1 1 d U . .
H9 H 0.6297 0.2032 0.4588 0.045 Uiso 1 1 calc R . .
C10 C 0.6941(7) 0.1977(8) 0.5135(6) 0.044(3) Uani 1 1 d U . .
H10 H 0.7451 0.1859 0.5172 0.053 Uiso 1 1 calc R . .
C11 C 0.6353(7) 0.2267(8) 0.5639(6) 0.042(3) Uani 1 1 d U . .
C12 C 0.6615(7) 0.2175(7) 0.6211(6) 0.042(3) Uani 1 1 d U . .
H12 H 0.7141 0.1972 0.6247 0.051 Uiso 1 1 calc R . .
C13 C 0.6071(7) 0.2395(7) 0.6721(6) 0.040(3) Uani 1 1 d U . .
H13 H 0.6237 0.2309 0.7116 0.048 Uiso 1 1 calc R . .
C14 C 0.5106(7) 0.2819(7) 0.6122(6) 0.039(3) Uani 1 1 d U . .
H14 H 0.4579 0.3050 0.6087 0.047 Uiso 1 1 calc R . .
C15 C 0.5598(7) 0.2604(8) 0.5602(6) 0.043(3) Uani 1 1 d U . .
H15 H 0.5407 0.2692 0.5219 0.051 Uiso 1 1 calc R . .
N21 N 0.5337(5) 0.2718(5) 0.6669(4) 0.033(2) Uani 1 1 d U . .
Pt2 Pt 0.45780(3) 0.29672(3) 0.74794(2) 0.03362(15) Uani 1 1 d U . .
P21 P 0.37864(19) 0.3138(2) 0.83901(16) 0.0401(9) Uani 1 1 d U . .
C16 C 0.3928(8) 0.3678(8) 0.8761(6) 0.054(3) Uani 1 1 d U . .
H16A H 0.3553 0.3728 0.9150 0.065 Uiso 1 1 calc R . .
H16B H 0.4437 0.3409 0.8909 0.065 Uiso 1 1 calc R . .
C17 C 0.3858(8) 0.4440(8) 0.8319(7) 0.054(3) Uani 1 1 d U . .
H17A H 0.3405 0.4667 0.8089 0.065 Uiso 1 1 calc R . .
H17B H 0.3788 0.4757 0.8581 0.065 Uiso 1 1 calc R . .
C18 C 0.4540(8) 0.4418(8) 0.7830(6) 0.047(3) Uani 1 1 d U . .
H18A H 0.4998 0.4075 0.8052 0.057 Uiso 1 1 calc R . .
H18B H 0.4553 0.4921 0.7656 0.057 Uiso 1 1 calc R . .
P22 P 0.4572(2) 0.4125(2) 0.71569(16) 0.0393(8) Uani 1 1 d U . .
N22 N 0.4702(6) 0.1850(6) 0.7745(5) 0.036(2) Uani 1 1 d U . .
C19 C 0.4323(8) 0.1643(8) 0.7500(6) 0.046(3) Uani 1 1 d U . .
H19 H 0.3928 0.2008 0.7244 0.055 Uiso 1 1 calc R . .
C20 C 0.4500(8) 0.0896(8) 0.7618(7) 0.049(3) Uani 1 1 d U . .
H20 H 0.4230 0.0755 0.7433 0.058 Uiso 1 1 calc R . .
C21 C 0.5058(7) 0.0354(7) 0.7995(6) 0.041(3) Uani 1 1 d U . .
C22 C 0.5413(7) 0.0605(7) 0.8271(6) 0.043(3) Uani 1 1 d U . .
H22 H 0.5777 0.0251 0.8561 0.052 Uiso 1 1 calc R . .
C23 C 0.5248(7) 0.1337(7) 0.8134(5) 0.036(3) Uani 1 1 d U . .
H23 H 0.5512 0.1493 0.8310 0.043 Uiso 1 1 calc R . .
C24 C 0.5283(7) -0.0444(8) 0.8067(7) 0.047(3) Uani 1 1 d U . .
H24 H 0.5023 -0.0549 0.7840 0.057 Uiso 1 1 calc R . .
C25 C 0.5795(7) -0.1010(7) 0.8404(6) 0.044(3) Uani 1 1 d U . .
H25 H 0.6040 -0.0912 0.8651 0.053 Uiso 1 1 calc R . .
C26 C 0.6028(7) -0.1771(7) 0.8440(6) 0.035(3) Uani 1 1 d U . .
C27 C 0.6683(7) -0.2311(7) 0.8705(6) 0.041(3) Uani 1 1 d U . .
H27 H 0.6957 -0.2195 0.8909 0.050 Uiso 1 1 calc R . .
C28 C 0.6927(7) -0.3015(8) 0.8667(6) 0.041(3) Uani 1 1 d U . .
H28 H 0.7381 -0.3378 0.8845 0.049 Uiso 1 1 calc R . .
C29 C 0.5915(7) -0.2728(7) 0.8184(6) 0.034(3) Uani 1 1 d U . .
H29 H 0.5630 -0.2876 0.8021 0.041 Uiso 1 1 calc R . .
C30 C 0.5636(7) -0.2007(7) 0.8190(6) 0.037(3) Uani 1 1 d U . .
H30 H 0.5171 -0.1662 0.8022 0.044 Uiso 1 1 calc R . .
N31 N 0.6569(5) -0.3226(5) 0.8398(4) 0.033(2) Uani 1 1 d U . .
Pt3 Pt 0.70674(3) -0.42751(3) 0.82447(2) 0.03409(16) Uani 1 1 d U . .
P31 P 0.64374(18) -0.47654(19) 0.91727(15) 0.0325(8) Uani 1 1 d U . .
C31 C 0.6163(7) -0.5442(7) 0.9139(6) 0.042(3) Uani 1 1 d U . .
H31A H 0.5912 -0.5633 0.9572 0.051 Uiso 1 1 calc R . .
H31B H 0.5785 -0.5194 0.8826 0.051 Uiso 1 1 calc R . .
C32 C 0.6788(7) -0.6089(8) 0.8946(6) 0.046(3) Uani 1 1 d U . .
H32A H 0.6608 -0.6494 0.9061 0.055 Uiso 1 1 calc R . .
H32B H 0.7215 -0.6278 0.9197 0.055 Uiso 1 1 calc R . .
C33 C 0.7079(8) -0.5895(8) 0.8204(6) 0.047(3) Uani 1 1 d U . .
H33A H 0.6642 -0.5608 0.7950 0.056 Uiso 1 1 calc R . .
H33B H 0.7383 -0.6361 0.8086 0.056 Uiso 1 1 calc R . .
P32 P 0.7645(2) -0.5361(2) 0.79995(16) 0.0411(9) Uani 1 1 d U . .
N32 N 0.7594(6) -0.3746(6) 0.7375(5) 0.041(2) Uani 1 1 d U . .
C34 C 0.8243(7) -0.3689(8) 0.7361(6) 0.049(3) Uani 1 1 d U . .
H34 H 0.8500 -0.3926 0.7737 0.059 Uiso 1 1 calc R . .
C35 C 0.8530(7) -0.3287(8) 0.6802(6) 0.048(3) Uani 1 1 d U . .
H35 H 0.8989 -0.3253 0.6804 0.058 Uiso 1 1 calc R . .
C36 C 0.8192(7) -0.2928(7) 0.6236(6) 0.039(3) Uani 1 1 d U . .
C37 C 0.7525(7) -0.3000(7) 0.6258(6) 0.041(3) Uani 1 1 d U . .
H37 H 0.7262 -0.2775 0.5886 0.049 Uiso 1 1 calc R . .
C38 C 0.7251(7) -0.3412(7) 0.6842(6) 0.040(3) Uani 1 1 d U . .
H38 H 0.6791 -0.3454 0.6858 0.048 Uiso 1 1 calc R . .
C39 C 0.8535(8) -0.2497(8) 0.5662(6) 0.049(3) Uani 1 1 d U . .
H39 H 0.8969 -0.2448 0.5708 0.058 Uiso 1 1 calc R . .
C40 C 0.8284(8) -0.2170(8) 0.5087(6) 0.048(3) Uani 1 1 d U . .
H40 H 0.7878 -0.2257 0.5035 0.057 Uiso 1 1 calc R . .
C41 C 0.8574(7) -0.1690(8) 0.4524(6) 0.043(3) Uani 1 1 d U . .
C42 C 0.8239(8) -0.1358(8) 0.3958(7) 0.054(3) Uani 1 1 d U . .
H42 H 0.7831 -0.1460 0.3931 0.065 Uiso 1 1 calc R . .
C43 C 0.8491(7) -0.0876(8) 0.3426(6) 0.045(3) Uani 1 1 d U . .
H43 H 0.8268 -0.0665 0.3033 0.054 Uiso 1 1 calc R . .
C44 C 0.9409(7) -0.1039(7) 0.3994(5) 0.037(3) Uani 1 1 d U . .
H44 H 0.9826 -0.0938 0.4001 0.045 Uiso 1 1 calc R . .
C45 C 0.9180(7) -0.1536(8) 0.4540(6) 0.045(3) Uani 1 1 d U . .
H45 H 0.9434 -0.1766 0.4918 0.054 Uiso 1 1 calc R . .
C46 C 1.0634(7) -0.1552(7) 0.2754(6) 0.041(3) Uani 1 1 d U . .
N12 N 0.9054(5) -0.0707(5) 0.3467(4) 0.030(2) Uani 1 1 d U . .
C47 C 1.0393(8) -0.2098(8) 0.2765(7) 0.055(3) Uani 1 1 d U . .
H47 H 1.0042 -0.1981 0.2485 0.066 Uiso 1 1 calc R . .
C48 C 1.0681(8) -0.2793(9) 0.3188(7) 0.063(4) Uani 1 1 d U . .
H48 H 1.0582 -0.3183 0.3164 0.075 Uiso 1 1 calc R . .
C49 C 1.1107(8) -0.2937(9) 0.3642(7) 0.064(4) Uani 1 1 d U . .
H49 H 1.1253 -0.3413 0.3959 0.077 Uiso 1 1 calc R . .
C50 C 1.1334(8) -0.2419(9) 0.3659(7) 0.063(4) Uani 1 1 d U . .
H50 H 1.1668 -0.2545 0.3957 0.076 Uiso 1 1 calc R . .
C51 C 1.1061(8) -0.1703(9) 0.3226(7) 0.058(3) Uani 1 1 d U . .
H51 H 1.1167 -0.1319 0.3256 0.070 Uiso 1 1 calc R . .
C52 C 0.9999(7) -0.0676(7) 0.1534(6) 0.039(3) Uani 1 1 d U . .
C53 C 1.0552(8) -0.0888(8) 0.1010(6) 0.050(3) Uani 1 1 d U . .
H53 H 1.1068 -0.0991 0.1007 0.060 Uiso 1 1 calc R . .
C54 C 1.0307(9) -0.0939(8) 0.0502(7) 0.060(4) Uani 1 1 d U . .
H54 H 1.0663 -0.1042 0.0138 0.072 Uiso 1 1 calc R . .
C55 C 0.9594(10) -0.0848(9) 0.0507(7) 0.068(4) Uani 1 1 d U . .
H55 H 0.9468 -0.0923 0.0165 0.081 Uiso 1 1 calc R . .
C56 C 0.9039(9) -0.0647(9) 0.1004(8) 0.069(4) Uani 1 1 d U . .
H56 H 0.8533 -0.0579 0.1008 0.083 Uiso 1 1 calc R . .
C57 C 0.9260(8) -0.0546(8) 0.1511(6) 0.051(3) Uani 1 1 d U . .
H57 H 0.8884 -0.0385 0.1845 0.061 Uiso 1 1 calc R . .
C58 C 0.8963(7) 0.1598(7) 0.1331(6) 0.035(3) Uani 1 1 d U . .
C59 C 0.8448(7) 0.1372(8) 0.1318(6) 0.047(3) Uani 1 1 d U . .
H59 H 0.8383 0.0963 0.1665 0.057 Uiso 1 1 calc R . .
C60 C 0.7998(8) 0.1709(9) 0.0815(7) 0.062(4) Uani 1 1 d U . .
H60 H 0.7613 0.1551 0.0832 0.074 Uiso 1 1 calc R . .
C61 C 0.8119(8) 0.2292(9) 0.0275(7) 0.057(4) Uani 1 1 d U . .
H61 H 0.7838 0.2513 -0.0085 0.068 Uiso 1 1 calc R . .
C62 C 0.8626(8) 0.2515(9) 0.0288(7) 0.058(4) Uani 1 1 d U . .
H62 H 0.8687 0.2929 -0.0054 0.070 Uiso 1 1 calc R . .
C63 C 0.9086(8) 0.2160(8) 0.0793(6) 0.048(3) Uani 1 1 d U . .
H63 H 0.9483 0.2304 0.0767 0.058 Uiso 1 1 calc R . .
C64 C 0.9187(7) 0.1939(8) 0.2350(6) 0.043(3) Uani 1 1 d U . .
C65 C 0.9626(8) 0.2032(9) 0.2647(7) 0.059(3) Uani 1 1 d U . .
H65 H 1.0143 0.1702 0.2653 0.071 Uiso 1 1 calc R . .
C66 C 0.9354(10) 0.2608(10) 0.2956(8) 0.074(4) Uani 1 1 d U . .
H66 H 0.9675 0.2647 0.3176 0.088 Uiso 1 1 calc R . .
C67 C 0.8626(10) 0.3087(10) 0.2918(8) 0.074(4) Uani 1 1 d U . .
H67 H 0.8433 0.3484 0.3101 0.088 Uiso 1 1 calc R . .
C68 C 0.8155(9) 0.3006(9) 0.2616(7) 0.067(4) Uani 1 1 d U . .
H68 H 0.7642 0.3346 0.2603 0.080 Uiso 1 1 calc R . .
C69 C 0.8419(8) 0.2438(8) 0.2331(6) 0.048(3) Uani 1 1 d U . .
H69 H 0.8091 0.2387 0.2128 0.057 Uiso 1 1 calc R . .
C70 C 0.2801(8) 0.3573(8) 0.8273(7) 0.055(3) Uani 1 1 d U . .
C71 C 0.2241(9) 0.3818(10) 0.8749(8) 0.079(4) Uani 1 1 d U . .
H71 H 0.2368 0.3796 0.9138 0.095 Uiso 1 1 calc R . .
C72 C 0.1487(10) 0.4099(11) 0.8647(10) 0.091(5) Uani 1 1 d U . .
H72 H 0.1100 0.4254 0.8977 0.109 Uiso 1 1 calc R . .
C73 C 0.1301(10) 0.4154(11) 0.8110(9) 0.085(5) Uani 1 1 d U . .
H73 H 0.0787 0.4413 0.8030 0.102 Uiso 1 1 calc R . .
C74 C 0.1822(9) 0.3852(10) 0.7661(8) 0.072(4) Uani 1 1 d U . .
H74 H 0.1668 0.3843 0.7298 0.087 Uiso 1 1 calc R . .
C75 C 0.2581(8) 0.3555(9) 0.7735(7) 0.061(4) Uani 1 1 d U . .
H75 H 0.2952 0.3341 0.7422 0.073 Uiso 1 1 calc R . .
C76 C 0.3910(8) 0.2262(8) 0.9020(6) 0.048(3) Uani 1 1 d U . .
C77 C 0.4482(8) 0.1930(9) 0.9414(7) 0.059(3) Uani 1 1 d U . .
H77 H 0.4807 0.2166 0.9380 0.071 Uiso 1 1 calc R . .
C78 C 0.4564(9) 0.1201(9) 0.9885(7) 0.068(4) Uani 1 1 d U . .
H78 H 0.4938 0.0967 1.0175 0.081 Uiso 1 1 calc R . .
C79 C 0.4133(9) 0.0861(10) 0.9919(8) 0.076(4) Uani 1 1 d U . .
H79 H 0.4216 0.0382 1.0225 0.091 Uiso 1 1 calc R . .
C80 C 0.3583(9) 0.1161(10) 0.9540(8) 0.076(4) Uani 1 1 d U . .
H80 H 0.3276 0.0904 0.9584 0.092 Uiso 1 1 calc R . .
C81 C 0.3461(9) 0.1896(9) 0.9054(7) 0.064(4) Uani 1 1 d U . .
H81 H 0.3084 0.2116 0.8770 0.077 Uiso 1 1 calc R . .
C82 C 0.5431(7) 0.4143(8) 0.6641(6) 0.042(3) Uani 1 1 d U . .
C83 C 0.5463(8) 0.4407(8) 0.5980(7) 0.058(4) Uani 1 1 d U . .
H83 H 0.5010 0.4618 0.5785 0.069 Uiso 1 1 calc R . .
C84 C 0.6136(8) 0.4377(9) 0.5582(7) 0.066(4) Uani 1 1 d U . .
H84 H 0.6140 0.4581 0.5123 0.079 Uiso 1 1 calc R . .
C85 C 0.6799(9) 0.4046(9) 0.5860(8) 0.062(4) Uani 1 1 d U . .
H85 H 0.7267 0.4006 0.5595 0.075 Uiso 1 1 calc R . .
C86 C 0.6774(9) 0.3787(9) 0.6500(8) 0.065(4) Uani 1 1 d U . .
H86 H 0.7235 0.3567 0.6685 0.078 Uiso 1 1 calc R . .
C87 C 0.6106(7) 0.3818(8) 0.6921(7) 0.049(3) Uani 1 1 d U . .
H87 H 0.6110 0.3626 0.7380 0.059 Uiso 1 1 calc R . .
C88 C 0.3821(7) 0.4830(8) 0.6678(6) 0.044(3) Uani 1 1 d U . .
C89 C 0.3667(8) 0.5581(8) 0.6562(7) 0.060(3) Uani 1 1 d U . .
H89 H 0.3931 0.5721 0.6755 0.072 Uiso 1 1 calc R . .
C90 C 0.3114(9) 0.6120(9) 0.6155(7) 0.069(4) Uani 1 1 d U . .
H90 H 0.3026 0.6630 0.6047 0.083 Uiso 1 1 calc R . .
C91 C 0.2700(9) 0.5930(10) 0.5910(7) 0.071(4) Uani 1 1 d U . .
H91 H 0.2310 0.6309 0.5654 0.085 Uiso 1 1 calc R . .
C92 C 0.2841(8) 0.5181(9) 0.6033(7) 0.061(3) Uani 1 1 d U . .
H92 H 0.2559 0.5044 0.5856 0.073 Uiso 1 1 calc R . .
C93 C 0.3407(7) 0.4640(9) 0.6423(6) 0.051(3) Uani 1 1 d U . .
H93 H 0.3508 0.4129 0.6513 0.061 Uiso 1 1 calc R . .
C94 C 0.5557(6) -0.4050(7) 0.9386(5) 0.032(2) Uani 1 1 d U . .
C95 C 0.5483(8) -0.3763(8) 0.9862(6) 0.048(3) Uani 1 1 d U . .
H95 H 0.5875 -0.3964 1.0128 0.057 Uiso 1 1 calc R . .
C96 C 0.4810(8) -0.3159(8) 0.9950(7) 0.056(3) Uani 1 1 d U . .
H96 H 0.4763 -0.2935 1.0264 0.067 Uiso 1 1 calc R . .
C97 C 0.4239(8) -0.2894(8) 0.9609(7) 0.051(3) Uani 1 1 d U . .
H97 H 0.3784 -0.2504 0.9700 0.061 Uiso 1 1 calc R . .
C98 C 0.4293(7) -0.3164(8) 0.9144(6) 0.046(3) Uani 1 1 d U . .
H98 H 0.3892 -0.2955 0.8886 0.056 Uiso 1 1 calc R . .
C99 C 0.4948(7) -0.3756(7) 0.9040(6) 0.040(3) Uani 1 1 d U . .
H99 H 0.4980 -0.3969 0.8722 0.048 Uiso 1 1 calc R . .
C100 C 0.6984(7) -0.5194(7) 0.9870(6) 0.039(3) Uani 1 1 d U . .
C101 C 0.6814(7) -0.5706(7) 1.0416(6) 0.044(3) Uani 1 1 d U . .
H101 H 0.6409 -0.5840 1.0440 0.052 Uiso 1 1 calc R . .
C102 C 0.7241(8) -0.6030(8) 1.0936(6) 0.053(3) Uani 1 1 d U . .
H102 H 0.7134 -0.6397 1.1307 0.063 Uiso 1 1 calc R . .
C103 C 0.7804(8) -0.5830(9) 1.0923(7) 0.059(4) Uani 1 1 d U . .
H103 H 0.8090 -0.6051 1.1281 0.071 Uiso 1 1 calc R . .
C104 C 0.7952(8) -0.5301(9) 1.0380(7) 0.056(3) Uani 1 1 d U . .
H104 H 0.8333 -0.5140 1.0367 0.067 Uiso 1 1 calc R . .
C105 C 0.7553(7) -0.5001(8) 0.9854(7) 0.051(3) Uani 1 1 d U . .
H105 H 0.7679 -0.4654 0.9474 0.062 Uiso 1 1 calc R . .
C106 C 0.8516(7) -0.5963(7) 0.8365(6) 0.043(3) Uani 1 1 d U . .
C107 C 0.8883(8) -0.6707(8) 0.8346(7) 0.059(3) Uani 1 1 d U . .
H107 H 0.8671 -0.6914 0.8172 0.071 Uiso 1 1 calc R . .
C108 C 0.9574(9) -0.7116(10) 0.8596(8) 0.071(4) Uani 1 1 d U . .
H108 H 0.9839 -0.7611 0.8573 0.086 Uiso 1 1 calc R . .
C109 C 0.9890(9) -0.6873(10) 0.8864(8) 0.071(4) Uani 1 1 d U . .
H109 H 1.0359 -0.7187 0.9036 0.085 Uiso 1 1 calc R . .
C110 C 0.9525(8) -0.6161(10) 0.8885(8) 0.069(4) Uani 1 1 d U . .
H110 H 0.9742 -0.5979 0.9081 0.083 Uiso 1 1 calc R . .
C111 C 0.8839(8) -0.5689(9) 0.8627(7) 0.056(3) Uani 1 1 d U . .
H111 H 0.8601 -0.5187 0.8633 0.067 Uiso 1 1 calc R . .
C112 C 0.7920(8) -0.5211(8) 0.7131(6) 0.046(3) Uani 1 1 d U . .
C113 C 0.8647(8) -0.5206(8) 0.6859(7) 0.058(4) Uani 1 1 d U . .
H113 H 0.8997 -0.5316 0.7136 0.070 Uiso 1 1 calc R . .
C114 C 0.8848(9) -0.5046(9) 0.6205(7) 0.070(4) Uani 1 1 d U . .
H114 H 0.9338 -0.5050 0.6024 0.084 Uiso 1 1 calc R . .
C115 C 0.8329(9) -0.4880(9) 0.5811(8) 0.067(4) Uani 1 1 d U . .
H115 H 0.8466 -0.4780 0.5355 0.080 Uiso 1 1 calc R . .
C116 C 0.7611(9) -0.4855(9) 0.6073(7) 0.061(4) Uani 1 1 d U . .
H116 H 0.7250 -0.4712 0.5793 0.074 Uiso 1 1 calc R . .
C117 C 0.7412(9) -0.5038(8) 0.6743(7) 0.054(3) Uani 1 1 d U . .
H117 H 0.6924 -0.5040 0.6923 0.065 Uiso 1 1 calc R . .
S1 S 0.1090(2) 0.9839(3) 0.38631(19) 0.0641(11) Uani 1 1 d U . .
O1 O 0.0852(8) 1.0220(8) 0.3254(6) 0.109(4) Uani 1 1 d U . .
O2 O 0.1843(7) 0.9444(9) 0.3900(7) 0.122(4) Uani 1 1 d U . .
O3 O 0.0645(9) 0.9410(9) 0.4263(7) 0.123(4) Uani 1 1 d U . .
C700 C 0.0846(11) 1.0513(11) 0.4251(9) 0.081(4) Uani 1 1 d U . .
F1 F 0.1145(8) 1.1025(7) 0.3912(6) 0.136(4) Uani 1 1 d U . .
F2 F 0.0092(7) 1.0969(7) 0.4276(6) 0.119(3) Uani 1 1 d U . .
F3 F 0.0997(7) 1.0255(7) 0.4844(5) 0.122(4) Uani 1 1 d U . .
S2 S 0.5053(3) 0.6311(3) 0.7285(2) 0.0675(12) Uani 1 1 d U . .
O4 O 0.4971(9) 0.6985(9) 0.7339(7) 0.117(4) Uani 1 1 d U . .
O5 O 0.5675(8) 0.5732(9) 0.7520(7) 0.127(4) Uani 1 1 d U . .
O6 O 0.4369(7) 0.6230(7) 0.7443(6) 0.094(3) Uani 1 1 d U . .
C200 C 0.5238(11) 0.6450(11) 0.6443(9) 0.082(4) Uani 1 1 d U . .
F4 F 0.4720(7) 0.6976(7) 0.6104(5) 0.128(4) Uani 1 1 d U . .
F5 F 0.5869(7) 0.6590(8) 0.6173(6) 0.126(4) Uani 1 1 d U . .
F6 F 0.5405(7) 0.5839(7) 0.6293(6) 0.118(3) Uani 1 1 d U . .
S3 S 0.2836(4) 0.3129(4) 0.6014(3) 0.1161(19) Uiso 1 1 d DU . .
O7 O 0.3270(17) 0.3188(15) 0.6420(13) 0.087(8) Uiso 0.50 1 d PDU A 1
O8 O 0.242(2) 0.3944(11) 0.578(3) 0.213(18) Uiso 0.50 1 d PDU A 1
O9 O 0.2561(11) 0.2491(12) 0.6150(10) 0.058(5) Uiso 0.50 1 d PU A 1
O107 O 0.3308(11) 0.2954(10) 0.6498(8) 0.033(4) Uiso 0.50 1 d PDU A 2
O108 O 0.2160(9) 0.3846(9) 0.5910(10) 0.053(5) Uiso 0.50 1 d PDU A 2
O109 O 0.298(3) 0.2391(16) 0.596(2) 0.204(15) Uiso 0.50 1 d PDU A 2
C300 C 0.3426(19) 0.304(2) 0.5385(16) 0.165(10) Uiso 1 1 d U A .
F7 F 0.3618(8) 0.3701(9) 0.5124(7) 0.154(5) Uiso 1 1 d U . .
F8 F 0.3038(9) 0.3164(10) 0.4845(8) 0.175(6) Uiso 1 1 d U . .
F9 F 0.4034(7) 0.2469(8) 0.5356(6) 0.122(4) Uiso 1 1 d U . .
S4 S 0.3273(2) 0.9521(3) 0.7834(2) 0.0754(13) Uani 1 1 d DU . .
O10 O 0.2512(8) 0.9871(13) 0.7705(10) 0.064(6) Uiso 0.50 1 d PDU B 1
O11 O 0.3456(13) 0.8720(9) 0.8048(11) 0.092(7) Uiso 0.50 1 d PDU B 1
O12 O 0.3986(9) 0.9455(12) 0.7449(10) 0.063(6) Uiso 0.50 1 d PDU B 1
C400 C 0.3319(12) 0.9555(13) 0.8617(13) 0.046(8) Uiso 0.50 1 d PDU B 1
F10 F 0.2639(15) 0.9696(15) 0.9022(14) 0.122(8) Uiso 0.50 1 d PDU B 1
F11 F 0.4008(11) 0.9141(12) 0.8875(10) 0.083(5) Uiso 0.50 1 d PDU B 1
F12 F 0.3190(13) 1.0290(12) 0.8525(11) 0.100(6) Uiso 0.50 1 d PDU B 1
O110 O 0.2769(19) 1.0292(11) 0.7629(17) 0.156(12) Uiso 0.50 1 d PDU B 2
O111 O 0.3820(10) 0.9776(11) 0.7395(10) 0.062(6) Uiso 0.50 1 d PDU B 2
O112 O 0.2677(16) 0.936(2) 0.7791(17) 0.147(11) Uiso 0.50 1 d PDU B 2
C402 C 0.3314(15) 0.9516(15) 0.8533(16) 0.095(12) Uiso 0.50 1 d PDU B 2
F110 F 0.2792(10) 0.9380(9) 0.9074(9) 0.060(4) Uiso 0.50 1 d PDU B 2
F111 F 0.3604(12) 0.9949(13) 0.8647(10) 0.091(6) Uiso 0.50 1 d PDU B 2
F112 F 0.3872(14) 0.8839(14) 0.8832(11) 0.106(7) Uiso 0.50 1 d PDU B 2
S5 S 0.6696(3) 0.2111(3) 0.8521(2) 0.0650(12) Uani 1 1 d DU . .
O13 O 0.6860(15) 0.1750(19) 0.8057(14) 0.044(6) Uiso 0.33 1 d PDU C .
O14 O 0.5933(8) 0.2534(19) 0.8631(17) 0.066(8) Uiso 0.33 1 d PDU C .
O15 O 0.7324(15) 0.230(2) 0.8208(16) 0.084(9) Uiso 0.33 1 d PDU C .
O113 O 0.7329(18) 0.224(3) 0.852(2) 0.100(10) Uiso 0.33 1 d PDU C .
O114 O 0.6999(19) 0.2446(19) 0.8741(17) 0.079(8) Uiso 0.33 1 d PDU C .
O115 O 0.5938(9) 0.238(2) 0.843(2) 0.086(9) Uiso 0.33 1 d PDU C .
O123 O 0.7126(16) 0.1745(19) 0.8054(14) 0.061(7) Uiso 0.33 1 d PDU C .
O124 O 0.6126(11) 0.2775(9) 0.8589(12) 0.038(6) Uiso 0.33 1 d PDU C .
O125 O 0.654(2) 0.176(2) 0.8190(16) 0.077(8) Uiso 0.33 1 d PDU C .
C500 C 0.6741(13) 0.1284(9) 0.9210(8) 0.063(8) Uiso 0.50 1 d PDU C 1
F13 F 0.6448(10) 0.0829(11) 0.9176(9) 0.085(6) Uiso 0.50 1 d PDU C 1
F14 F 0.6436(11) 0.1489(12) 0.9771(9) 0.083(5) Uiso 0.50 1 d PDU C 1
F15 F 0.7504(13) 0.0900(13) 0.9292(17) 0.089(6) Uiso 0.50 1 d PDU C 1
C501 C 0.6961(12) 0.1451(10) 0.9302(8) 0.063(6) Uiso 0.50 1 d PDU C 2
F113 F 0.7135(11) 0.1794(11) 0.9611(9) 0.085(5) Uiso 0.50 1 d PDU C 2
F114 F 0.6339(11) 0.1293(12) 0.9622(10) 0.083(4) Uiso 0.50 1 d PDU C 2
F115 F 0.7467(14) 0.0741(13) 0.9310(17) 0.089(6) Uiso 0.50 1 d PDU C 2
S6 S 1.0600(13) 0.6295(12) 0.5588(10) 0.205(5) Uiso 0.50 1 d PDU . .
O16 O 1.0469(10) 0.6906(11) 0.5763(9) 0.053(4) Uiso 0.50 1 d PDU . .
O17 O 1.0195(16) 0.6103(17) 0.5278(14) 0.119(6) Uiso 0.50 1 d PDU . .
O18 O 1.1302(17) 0.617(2) 0.5218(17) 0.163(13) Uiso 0.50 1 d PDU . .
C600 C 1.0703(19) 0.5614(19) 0.6360(15) 0.062(8) Uiso 0.50 1 d PDU . .
F16 F 1.016(2) 0.558(2) 0.6695(18) 0.188(13) Uiso 0.50 1 d PU . .
F17 F 1.1057(18) 0.5629(18) 0.6699(16) 0.165(11) Uiso 0.50 1 d PU . .
F18 F 1.098(2) 0.502(2) 0.6255(17) 0.193(13) Uiso 0.50 1 d PU . .
S601 S 0.9122(8) 0.5867(9) 0.9233(7) 0.128(4) Uiso 0.50 1 d PDU D 2
F116 F 0.9624(17) 0.694(2) 0.8736(15) 0.160(10) Uiso 0.50 1 d PU D 2
F117 F 0.996(2) 0.636(2) 0.9374(18) 0.187(12) Uiso 0.50 1 d PU D 2
F118 F 1.0379(16) 0.6003(16) 0.8695(13) 0.131(8) Uiso 0.50 1 d PU D 2
C601 C 0.987(2) 0.620(3) 0.894(2) 0.115(13) Uiso 0.50 1 d PDU D 2
O126 O 0.962(3) 0.5163(19) 0.953(3) 0.120(19) Uiso 0.25 1 d PDU D 2
O116 O 0.852(2) 0.632(2) 0.955(2) 0.094(15) Uiso 0.25 1 d PDU D 2
O117 O 0.8878(14) 0.5752(15) 0.8792(11) 0.091(7) Uiso 0.50 1 d PDU D 2
O118 O 0.9276(17) 0.6073(18) 0.8593(10) 0.123(9) Uiso 0.50 1 d PDU D 2
N900 N 0.7222(13) 0.0447(13) 0.7515(11) 0.172(8) Uani 1 1 d DU . .
C900 C 0.7375(14) -0.0153(14) 0.8004(12) 0.136(7) Uani 1 1 d DU . .
C901 C 0.7377(12) -0.0743(12) 0.8589(10) 0.122(7) Uani 1 1 d DU . .
H01A H 0.7699 -0.1221 0.8506 0.183 Uiso 1 1 calc R . .
H01B H 0.6861 -0.0719 0.8743 0.183 Uiso 1 1 calc R . .
H01C H 0.7574 -0.0694 0.8920 0.183 Uiso 1 1 calc R . .
N902 N 0.6049(13) 0.0541(14) 0.6460(11) 0.165(8) Uani 1 1 d DU . .
C902 C 0.6438(17) 0.0248(18) 0.6048(14) 0.171(10) Uani 1 1 d DU . .
C903 C 0.6941(14) -0.0048(15) 0.5507(12) 0.158(9) Uani 1 1 d DU . .
H03A H 0.7428 -0.0420 0.5658 0.237 Uiso 1 1 calc R . .
H03B H 0.7023 0.0361 0.5141 0.237 Uiso 1 1 calc R . .
H03C H 0.6704 -0.0279 0.5366 0.237 Uiso 1 1 calc R . .
N904 N 0.5543(12) 0.1133(14) 0.4478(11) 0.164(8) Uani 1 1 d DU . .
C904 C 0.5125(14) 0.1315(16) 0.4051(12) 0.145(8) Uani 1 1 d DU . .
C905 C 0.4670(14) 0.1434(15) 0.3585(11) 0.149(8) Uani 1 1 d DU . .
H05A H 0.4441 0.1968 0.3359 0.224 Uiso 1 1 calc R . .
H05B H 0.4270 0.1247 0.3810 0.224 Uiso 1 1 calc R . .
H05C H 0.4988 0.1169 0.3268 0.224 Uiso 1 1 calc R . .
N906 N 0.3554(13) 0.1141(14) 0.4955(12) 0.171(8) Uani 1 1 d DU . .
C906 C 0.3901(17) 0.0939(19) 0.5436(14) 0.179(10) Uani 1 1 d DU . .
C907 C 0.4316(17) 0.0676(18) 0.5981(13) 0.197(11) Uani 1 1 d DU . .
H07A H 0.4852 0.0400 0.5861 0.295 Uiso 1 1 calc R . .
H07B H 0.4118 0.0348 0.6352 0.295 Uiso 1 1 calc R . .
H07C H 0.4260 0.1102 0.6099 0.295 Uiso 1 1 calc R . .
N908 N 0.2929(10) 0.1524(11) 0.3081(9) 0.132(6) Uani 1 1 d DU . .
C908 C 0.2438(14) 0.1499(15) 0.2804(13) 0.158(9) Uani 1 1 d DU . .
C909 C 0.1796(11) 0.1819(13) 0.2436(10) 0.127(7) Uani 1 1 d DU . .
H90A H 0.1701 0.1418 0.2401 0.190 Uiso 1 1 calc R . .
H90B H 0.1910 0.2128 0.2000 0.190 Uiso 1 1 calc R . .
H90C H 0.1348 0.2126 0.2661 0.190 Uiso 1 1 calc R . .

loop_
_atom_site_aniso_label
_atom_site_aniso_U_11
_atom_site_aniso_U_22
_atom_site_aniso_U_33
_atom_site_aniso_U_23
_atom_site_aniso_U_13
_atom_site_aniso_U_12
Pt1 0.0357(3) 0.0329(3) 0.0212(2) -0.0065(2) 0.00599(19) -0.0134(2)
P11 0.0374(19) 0.036(2) 0.0318(17) -0.0120(15) 0.0069(14) -0.0128(16)
C1 0.036(5) 0.051(6) 0.039(6) -0.012(5) 0.000(4) -0.016(5)
C2 0.041(6) 0.049(6) 0.050(6) -0.017(4) 0.010(5) -0.020(5)
C3 0.043(5) 0.048(6) 0.034(6) -0.011(5) 0.003(4) -0.026(5)
P12 0.047(2) 0.0322(19) 0.0244(16) -0.0070(14) 0.0060(14) -0.0200(16)
N11 0.036(4) 0.033(5) 0.024(4) -0.006(4) -0.001(3) -0.009(4)
C4 0.036(5) 0.048(7) 0.029(5) -0.012(4) 0.000(4) -0.013(5)
C5 0.040(5) 0.042(6) 0.028(5) -0.013(4) -0.001(4) -0.014(5)
C6 0.039(5) 0.029(6) 0.031(5) -0.006(4) -0.005(4) -0.008(5)
C7 0.038(5) 0.044(7) 0.042(6) -0.019(5) -0.004(4) -0.011(5)
C8 0.036(5) 0.041(6) 0.029(5) -0.009(4) 0.001(4) -0.015(5)
C9 0.039(5) 0.032(6) 0.033(5) -0.008(4) -0.005(4) -0.008(5)
C10 0.038(5) 0.048(7) 0.044(5) -0.020(5) -0.001(4) -0.013(5)
C11 0.045(5) 0.042(6) 0.032(5) -0.011(5) -0.001(4) -0.014(5)
C12 0.040(5) 0.041(7) 0.039(5) -0.013(5) -0.004(4) -0.010(5)
C13 0.043(5) 0.037(6) 0.037(5) -0.010(5) -0.004(4) -0.015(5)
C14 0.037(5) 0.041(7) 0.037(5) -0.016(5) 0.000(4) -0.012(5)
C15 0.044(5) 0.047(7) 0.037(5) -0.022(5) -0.001(4) -0.012(5)
N21 0.038(4) 0.025(5) 0.033(4) -0.014(4) 0.000(3) -0.009(4)
Pt2 0.0413(3) 0.0283(3) 0.0281(3) -0.0118(2) 0.0012(2) -0.0111(2)
P21 0.0432(19) 0.039(2) 0.0312(17) -0.0156(15) 0.0052(14) -0.0115(17)
C16 0.063(7) 0.057(6) 0.044(6) -0.028(5) 0.003(5) -0.020(6)
C17 0.066(7) 0.049(6) 0.049(6) -0.032(5) -0.002(5) -0.012(6)
C18 0.057(6) 0.042(6) 0.058(6) -0.024(5) -0.007(4) -0.024(5)
P22 0.047(2) 0.0284(19) 0.0397(19) -0.0129(15) 0.0005(15) -0.0136(16)
N22 0.044(5) 0.026(4) 0.034(5) -0.011(3) 0.001(4) -0.012(4)
C19 0.048(6) 0.039(5) 0.053(6) -0.010(5) -0.007(5) -0.023(5)
C20 0.058(6) 0.037(5) 0.058(7) -0.013(5) -0.014(5) -0.022(5)
C21 0.045(6) 0.035(5) 0.045(6) -0.009(5) -0.008(5) -0.019(4)
C22 0.045(6) 0.029(5) 0.052(6) -0.013(5) -0.005(5) -0.012(5)
C23 0.043(6) 0.033(5) 0.031(5) -0.010(4) -0.002(4) -0.017(5)
C24 0.053(6) 0.037(5) 0.058(7) -0.015(5) -0.014(5) -0.019(5)
C25 0.046(6) 0.036(5) 0.045(6) -0.008(5) -0.004(5) -0.015(4)
C26 0.038(5) 0.032(5) 0.033(6) -0.005(4) 0.003(4) -0.019(4)
C27 0.041(6) 0.037(5) 0.048(6) -0.011(5) -0.009(5) -0.016(4)
C28 0.044(6) 0.036(5) 0.041(6) -0.005(5) -0.010(5) -0.015(5)
C29 0.037(5) 0.024(5) 0.038(6) -0.002(5) -0.001(4) -0.016(4)
C30 0.035(6) 0.027(5) 0.038(6) -0.001(5) -0.005(4) -0.010(4)
N31 0.034(5) 0.029(4) 0.028(5) -0.004(4) 0.009(3) -0.017(4)
Pt3 0.0392(3) 0.0244(3) 0.0314(3) -0.0031(2) 0.0025(2) -0.0140(2)
P31 0.0359(18) 0.0268(18) 0.0302(17) -0.0027(14) 0.0042(13) -0.0175(15)
C31 0.039(6) 0.039(6) 0.046(6) -0.004(5) 0.003(4) -0.023(4)
C32 0.050(6) 0.040(6) 0.050(6) -0.013(5) 0.008(5) -0.027(5)
C33 0.058(6) 0.032(6) 0.050(6) -0.013(5) 0.000(5) -0.019(5)
P32 0.047(2) 0.0300(19) 0.0350(18) -0.0065(15) 0.0033(15) -0.0128(16)
N32 0.042(5) 0.033(5) 0.037(4) -0.004(4) 0.001(4) -0.016(4)
C34 0.047(6) 0.057(7) 0.038(5) -0.003(5) -0.001(4) -0.028(5)
C35 0.043(6) 0.055(7) 0.044(5) -0.001(5) 0.000(4) -0.030(5)
C36 0.039(5) 0.040(6) 0.033(5) -0.010(4) -0.001(4) -0.013(5)
C37 0.046(6) 0.033(6) 0.042(5) -0.004(5) -0.008(4) -0.017(5)
C38 0.047(6) 0.037(6) 0.040(5) -0.009(4) -0.005(4) -0.022(5)
C39 0.049(6) 0.049(7) 0.044(5) -0.009(5) 0.001(5) -0.022(5)
C40 0.050(6) 0.044(7) 0.044(5) -0.006(5) -0.005(5) -0.021(5)
C41 0.045(6) 0.038(6) 0.041(5) -0.009(4) 0.005(4) -0.019(5)
C42 0.049(6) 0.059(7) 0.055(6) -0.003(5) -0.003(5) -0.034(5)
C43 0.050(6) 0.050(7) 0.035(5) -0.008(5) 0.001(5) -0.026(5)
C44 0.038(6) 0.036(6) 0.028(5) -0.011(4) 0.003(4) -0.009(5)
C45 0.045(6) 0.042(7) 0.038(5) -0.004(5) -0.010(5) -0.012(5)
C46 0.037(6) 0.035(5) 0.037(5) -0.014(4) 0.002(4) -0.004(4)
N12 0.025(4) 0.031(4) 0.023(4) -0.007(3) 0.005(3) -0.007(4)
C47 0.058(7) 0.050(6) 0.057(6) -0.012(5) -0.007(5) -0.024(5)
C48 0.066(7) 0.048(6) 0.067(7) -0.014(5) -0.006(5) -0.020(6)
C49 0.055(7) 0.055(6) 0.063(7) -0.012(6) -0.001(5) -0.012(5)
C50 0.058(7) 0.063(7) 0.055(7) -0.005(5) -0.018(5) -0.017(6)
C51 0.053(7) 0.057(6) 0.061(6) -0.015(5) -0.013(5) -0.017(5)
C52 0.050(5) 0.031(6) 0.031(5) -0.015(4) 0.005(4) -0.014(5)
C53 0.059(6) 0.043(7) 0.047(6) -0.024(5) 0.014(4) -0.021(5)
C54 0.085(6) 0.052(7) 0.043(6) -0.030(5) 0.008(5) -0.022(6)
C55 0.093(7) 0.065(8) 0.049(6) -0.021(6) -0.019(5) -0.025(6)
C56 0.071(6) 0.070(8) 0.071(7) -0.024(6) -0.016(5) -0.027(6)
C57 0.050(5) 0.048(7) 0.045(6) -0.016(5) -0.007(5) -0.008(5)
C58 0.031(5) 0.037(6) 0.030(5) -0.006(4) -0.001(4) -0.011(5)
C59 0.043(6) 0.038(6) 0.048(6) 0.001(5) -0.005(4) -0.016(5)
C60 0.048(6) 0.065(7) 0.068(7) -0.006(5) -0.018(5) -0.024(6)
C61 0.062(7) 0.059(7) 0.040(6) -0.012(5) -0.012(5) -0.015(5)
C62 0.064(7) 0.050(7) 0.047(6) -0.005(5) -0.008(5) -0.018(5)
C63 0.051(6) 0.047(7) 0.040(5) -0.004(4) -0.001(4) -0.023(5)
C64 0.049(5) 0.039(5) 0.043(6) -0.011(4) 0.006(5) -0.025(4)
C65 0.054(6) 0.059(7) 0.070(7) -0.028(5) 0.003(5) -0.026(5)
C66 0.085(7) 0.072(8) 0.082(8) -0.034(6) -0.009(6) -0.037(6)
C67 0.092(7) 0.061(7) 0.075(8) -0.040(6) 0.003(6) -0.028(5)
C68 0.068(7) 0.056(7) 0.061(7) -0.024(6) 0.002(5) -0.012(5)
C69 0.058(5) 0.041(6) 0.041(6) -0.012(5) -0.003(5) -0.019(5)
C70 0.050(5) 0.053(7) 0.051(6) -0.015(5) -0.001(4) -0.014(5)
C71 0.066(6) 0.088(9) 0.067(7) -0.034(6) 0.002(5) -0.013(6)
C72 0.068(6) 0.098(9) 0.094(7) -0.040(7) 0.007(6) -0.022(6)
C73 0.064(6) 0.087(9) 0.086(7) -0.015(6) -0.009(5) -0.023(6)
C74 0.064(6) 0.074(8) 0.066(7) -0.002(6) -0.012(5) -0.029(6)
C75 0.061(5) 0.066(8) 0.052(6) -0.007(6) -0.010(5) -0.027(6)
C76 0.051(6) 0.047(5) 0.037(5) -0.012(4) 0.005(4) -0.017(5)
C77 0.064(7) 0.060(6) 0.048(6) -0.015(5) -0.008(5) -0.020(5)
C78 0.077(7) 0.061(7) 0.055(7) -0.013(5) -0.015(6) -0.018(6)
C79 0.079(7) 0.075(8) 0.064(7) -0.005(6) 0.003(5) -0.039(6)
C80 0.071(7) 0.068(7) 0.084(8) -0.012(6) 0.005(5) -0.039(6)
C81 0.065(7) 0.063(7) 0.063(7) -0.015(5) 0.002(5) -0.032(5)
C82 0.045(5) 0.036(6) 0.051(5) -0.022(5) 0.000(4) -0.015(5)
C83 0.053(6) 0.053(7) 0.056(5) -0.008(6) -0.003(4) -0.019(6)
C84 0.064(6) 0.068(8) 0.053(6) -0.008(6) 0.005(4) -0.029(6)
C85 0.057(6) 0.062(8) 0.067(6) -0.021(6) 0.008(5) -0.028(6)
C86 0.054(6) 0.064(8) 0.075(6) -0.020(6) -0.006(5) -0.022(6)
C87 0.054(5) 0.046(7) 0.054(6) -0.017(5) -0.005(4) -0.023(5)
C88 0.048(5) 0.041(5) 0.039(6) -0.009(5) 0.005(4) -0.021(5)
C89 0.064(7) 0.045(5) 0.062(7) -0.016(5) 0.000(5) -0.017(5)
C90 0.072(7) 0.050(6) 0.067(7) -0.009(5) 0.004(5) -0.021(5)
C91 0.065(7) 0.061(6) 0.060(7) -0.010(6) -0.003(5) -0.012(6)
C92 0.056(7) 0.064(6) 0.052(7) -0.018(6) -0.006(5) -0.014(6)
C93 0.046(6) 0.052(6) 0.047(6) -0.012(5) 0.002(4) -0.019(5)
C94 0.031(4) 0.033(5) 0.031(5) -0.003(4) 0.002(4) -0.021(4)
C95 0.046(6) 0.048(7) 0.052(6) -0.021(5) -0.006(5) -0.014(5)
C96 0.049(6) 0.058(7) 0.062(7) -0.030(6) 0.000(5) -0.015(5)
C97 0.045(6) 0.042(7) 0.054(6) -0.011(5) -0.005(5) -0.010(5)
C98 0.042(5) 0.045(6) 0.045(6) 0.000(5) -0.005(5) -0.021(5)
C99 0.044(5) 0.044(6) 0.032(5) -0.006(5) -0.001(4) -0.024(4)
C100 0.042(5) 0.029(6) 0.038(5) -0.008(4) -0.002(4) -0.011(4)
C101 0.039(6) 0.032(6) 0.042(5) -0.001(4) 0.000(4) -0.010(5)
C102 0.063(7) 0.045(7) 0.039(5) -0.003(5) -0.006(5) -0.019(5)
C103 0.054(7) 0.056(7) 0.054(6) -0.010(5) -0.010(5) -0.012(5)
C104 0.055(7) 0.063(7) 0.054(6) -0.015(5) -0.009(5) -0.026(6)
C105 0.043(6) 0.053(7) 0.052(6) 0.000(5) -0.006(5) -0.025(5)
C106 0.046(5) 0.034(5) 0.032(5) -0.002(5) 0.008(4) -0.014(4)
C107 0.065(6) 0.048(6) 0.051(7) -0.014(5) -0.004(5) -0.013(5)
C108 0.066(7) 0.056(7) 0.069(7) -0.020(6) -0.003(6) -0.006(5)
C109 0.055(7) 0.067(7) 0.068(7) -0.011(6) -0.009(5) -0.012(5)
C110 0.057(6) 0.068(7) 0.078(8) -0.012(6) -0.014(5) -0.025(6)
C111 0.048(6) 0.052(6) 0.055(7) -0.012(5) -0.003(5) -0.013(5)
C112 0.053(6) 0.037(6) 0.043(5) -0.014(4) 0.000(4) -0.014(5)
C113 0.057(6) 0.055(7) 0.049(5) -0.014(6) 0.003(5) -0.017(6)
C114 0.062(6) 0.075(8) 0.054(6) -0.015(6) 0.005(5) -0.021(6)
C115 0.072(6) 0.064(8) 0.052(6) -0.016(6) 0.003(5) -0.023(6)
C116 0.066(6) 0.059(8) 0.051(5) -0.015(6) -0.006(5) -0.019(6)
C117 0.065(6) 0.052(7) 0.049(5) -0.015(6) -0.001(4) -0.029(6)
S1 0.057(2) 0.078(3) 0.055(2) -0.015(2) -0.0112(18) -0.025(2)
O1 0.124(7) 0.107(8) 0.077(5) -0.035(5) -0.039(5) -0.008(6)
O2 0.082(5) 0.126(8) 0.133(8) -0.038(6) -0.023(5) -0.014(5)
O3 0.144(7) 0.119(8) 0.134(8) -0.036(6) 0.001(6) -0.086(7)
C700 0.087(7) 0.096(7) 0.081(7) -0.027(6) -0.022(6) -0.045(5)
F1 0.161(7) 0.113(7) 0.149(7) -0.037(5) 0.006(6) -0.082(6)
F2 0.106(5) 0.127(7) 0.128(7) -0.071(6) -0.011(5) -0.025(5)
F3 0.158(7) 0.130(7) 0.090(5) -0.039(5) -0.035(5) -0.051(6)
S2 0.077(3) 0.064(3) 0.061(2) -0.012(2) -0.016(2) -0.028(2)
O4 0.160(8) 0.116(6) 0.113(7) -0.047(6) -0.008(6) -0.081(6)
O5 0.100(6) 0.136(7) 0.094(7) -0.019(6) -0.020(6) -0.010(6)
O6 0.090(5) 0.089(7) 0.115(7) -0.050(6) 0.008(5) -0.040(5)
C200 0.084(7) 0.082(8) 0.082(6) -0.031(6) -0.014(5) -0.027(6)
F4 0.138(6) 0.122(7) 0.091(6) -0.022(5) -0.049(5) -0.010(5)
F5 0.133(6) 0.146(8) 0.104(6) -0.025(6) 0.004(5) -0.080(6)
F6 0.141(7) 0.105(6) 0.115(6) -0.063(5) 0.010(6) -0.044(5)
S4 0.055(2) 0.105(4) 0.073(3) -0.035(3) 0.001(2) -0.035(3)
S5 0.070(3) 0.067(3) 0.055(2) -0.025(2) -0.0102(19) -0.017(2)
N900 0.166(11) 0.161(10) 0.162(10) -0.033(7) -0.004(8) -0.063(8)
C900 0.124(10) 0.149(10) 0.144(10) -0.047(7) -0.022(8) -0.054(8)
C901 0.097(10) 0.137(10) 0.143(10) -0.041(7) -0.031(8) -0.047(8)
N902 0.164(11) 0.159(11) 0.162(10) -0.043(8) -0.005(8) -0.067(8)
C902 0.174(13) 0.172(13) 0.168(11) -0.055(9) -0.024(8) -0.063(8)
C903 0.153(12) 0.151(12) 0.157(11) -0.033(8) -0.013(8) -0.061(8)
N904 0.154(10) 0.176(12) 0.166(11) -0.043(8) -0.019(7) -0.075(8)
C904 0.145(11) 0.137(12) 0.149(11) -0.035(8) -0.011(7) -0.062(8)
C905 0.153(11) 0.144(12) 0.140(11) -0.038(8) -0.019(8) -0.052(9)
N906 0.159(11) 0.176(12) 0.174(11) -0.056(8) -0.008(8) -0.065(8)
C906 0.171(13) 0.186(14) 0.178(12) -0.046(9) -0.018(8) -0.077(9)
C907 0.202(14) 0.198(15) 0.188(13) -0.053(9) -0.034(9) -0.074(9)
N908 0.131(9) 0.126(10) 0.125(9) -0.043(7) -0.003(7) -0.039(7)
C908 0.149(11) 0.162(13) 0.149(12) -0.031(8) -0.017(8) -0.060(8)
C909 0.123(9) 0.131(11) 0.136(11) -0.031(8) 0.010(7) -0.079(8)

loop_
_atom_type_symbol
_atom_type_description
_atom_type_scat_dispersion_real
_atom_type_scat_dispersion_imag
_atom_type_scat_source
C C 0.0033 0.0016 'International Tables Vol C Tables 4.2.6.8 and 6.1.1.4'
H H 0.0000 0.0000 'International Tables Vol C Tables 4.2.6.8 and 6.1.1.4'
O O 0.0106 0.0060 'International Tables Vol C Tables 4.2.6.8 and 6.1.1.4'
F F 0.0171 0.0103 'International Tables Vol C Tables 4.2.6.8 and 6.1.1.4'
P P 0.1023 0.0942 'International Tables Vol C Tables 4.2.6.8 and 6.1.1.4'
S S 0.1246 0.1234 'International Tables Vol C Tables 4.2.6.8 and 6.1.1.4'
Pt Pt -1.7033 8.3905 'International Tables Vol C Tables 4.2.6.8 and 6.1.1.4'
N N 0.0061 0.0033 'International Tables Vol C Tables 4.2.6.8 and 6.1.1.4'

loop_
_geom_angle_atom_site_label_1
_geom_angle_atom_site_label_2
_geom_angle_atom_site_label_3
_geom_angle
_geom_angle_site_symmetry_1
_geom_angle_site_symmetry_3
_geom_angle_publ_flag
N11 Pt1 N12 83.1(4) . . ?
N11 Pt1 P11 175.0(3) . . ?
N12 Pt1 P11 93.3(3) . . ?
N11 Pt1 P12 91.1(3) . . ?
N12 Pt1 P12 174.2(3) . . ?
P11 Pt1 P12 92.42(12) . . ?
C52 P11 C1 106.3(6) . . ?
C52 P11 C46 105.6(6) . . ?
C1 P11 C46 104.6(6) . . ?
C52 P11 Pt1 114.6(4) . . ?
C1 P11 Pt1 113.3(5) . . ?
C46 P11 Pt1 111.5(4) . . ?
C2 C1 P11 113.7(9) . . ?
C2 C1 H1A 108.8 . . ?
P11 C1 H1A 108.8 . . ?
C2 C1 H1B 108.8 . . ?
P11 C1 H1B 108.8 . . ?
H1A C1 H1B 107.7 . . ?
C1 C2 C3 112.5(11) . . ?
C1 C2 H2A 109.1 . . ?
C3 C2 H2A 109.1 . . ?
C1 C2 H2B 109.1 . . ?
C3 C2 H2B 109.1 . . ?
H2A C2 H2B 107.8 . . ?
C2 C3 P12 115.7(9) . . ?
C2 C3 H3A 108.3 . . ?
P12 C3 H3A 108.3 . . ?
C2 C3 H3B 108.3 . . ?
P12 C3 H3B 108.4 . . ?
H3A C3 H3B 107.4 . . ?
C3 P12 C64 103.9(6) . . ?
C3 P12 C58 108.0(6) . . ?
C64 P12 C58 103.2(6) . . ?
C3 P12 Pt1 115.9(5) . . ?
C64 P12 Pt1 112.7(4) . . ?
C58 P12 Pt1 112.1(4) . . ?
C8 N11 C4 119.1(11) . . ?
C8 N11 Pt1 122.5(9) . . ?
C4 N11 Pt1 118.1(8) . . ?
N11 C4 C5 121.7(12) . . ?
N11 C4 H4 119.1 . . ?
C5 C4 H4 119.1 . . ?
C4 C5 C6 120.0(12) . . ?
C4 C5 H5 120.0 . . ?
C6 C5 H5 120.0 . . ?
C7 C6 C5 116.3(11) . . ?
C7 C6 C9 121.8(12) . . ?
C5 C6 C9 121.9(12) . . ?
C8 C7 C6 120.4(12) . . ?
C8 C7 H7 119.8 . . ?
C6 C7 H7 119.8 . . ?
N11 C8 C7 122.5(12) . . ?
N11 C8 H8 118.8 . . ?
C7 C8 H8 118.8 . . ?
C10 C9 C6 126.3(12) . . ?
C10 C9 H9 116.9 . . ?
C6 C9 H9 116.9 . . ?
C9 C10 C11 125.0(12) . . ?
C9 C10 H10 117.5 . . ?
C11 C10 H10 117.5 . . ?
C15 C11 C12 118.1(12) . . ?
C15 C11 C10 125.8(12) . . ?
C12 C11 C10 116.1(11) . . ?
C13 C12 C11 117.8(12) . . ?
C13 C12 H12 121.1 . . ?
C11 C12 H12 121.1 . . ?
N21 C13 C12 122.4(12) . . ?
N21 C13 H13 118.8 . . ?
C12 C13 H13 118.8 . . ?
N21 C14 C15 123.0(12) . . ?
N21 C14 H14 118.5 . . ?
C15 C14 H14 118.5 . . ?
C11 C15 C14 119.9(12) . . ?
C11 C15 H15 120.0 . . ?
C14 C15 H15 120.0 . . ?
C13 N21 C14 118.7(10) . . ?
C13 N21 Pt2 118.9(8) . . ?
C14 N21 Pt2 122.3(8) . . ?
N21 Pt2 N22 83.6(4) . . ?
N21 Pt2 P21 175.5(3) . . ?
N22 Pt2 P21 92.1(3) . . ?
N21 Pt2 P22 91.8(3) . . ?
N22 Pt2 P22 174.2(3) . . ?
P21 Pt2 P22 92.49(13) . . ?
C16 P21 C70 106.1(7) . . ?
C16 P21 C76 104.0(7) . . ?
C70 P21 C76 106.0(7) . . ?
C16 P21 Pt2 114.8(5) . . ?
C70 P21 Pt2 113.9(5) . . ?
C76 P21 Pt2 111.2(4) . . ?
C17 C16 P21 113.6(10) . . ?
C17 C16 H16A 108.9 . . ?
P21 C16 H16A 108.9 . . ?
C17 C16 H16B 108.9 . . ?
P21 C16 H16B 108.9 . . ?
H16A C16 H16B 107.7 . . ?
C18 C17 C16 111.9(12) . . ?
C18 C17 H17A 109.2 . . ?
C16 C17 H17A 109.2 . . ?
C18 C17 H17B 109.2 . . ?
C16 C17 H17B 109.2 . . ?
H17A C17 H17B 107.9 . . ?
C17 C18 P22 114.1(10) . . ?
C17 C18 H18A 108.7 . . ?
P22 C18 H18A 108.7 . . ?
C17 C18 H18B 108.7 . . ?
P22 C18 H18B 108.7 . . ?
H18A C18 H18B 107.6 . . ?
C82 P22 C88 105.1(6) . . ?
C82 P22 C18 105.9(6) . . ?
C88 P22 C18 108.6(7) . . ?
C82 P22 Pt2 109.7(5) . . ?
C88 P22 Pt2 114.1(5) . . ?
C18 P22 Pt2 112.7(5) . . ?
C19 N22 C23 120.9(11) . . ?
C19 N22 Pt2 122.5(9) . . ?
C23 N22 Pt2 116.3(8) . . ?
N22 C19 C20 120.1(13) . . ?
N22 C19 H19 119.9 . . ?
C20 C19 H19 119.9 . . ?
C21 C20 C19 121.5(14) . . ?
C21 C20 H20 119.3 . . ?
C19 C20 H20 119.3 . . ?
C20 C21 C22 116.0(13) . . ?
C20 C21 C24 120.3(12) . . ?
C22 C21 C24 123.5(12) . . ?
C23 C22 C21 121.6(13) . . ?
C23 C22 H22 119.2 . . ?
C21 C22 H22 119.2 . . ?
C22 C23 N22 119.8(12) . . ?
C22 C23 H23 120.1 . . ?
N22 C23 H23 120.1 . . ?
C25 C24 C21 127.0(14) . . ?
C25 C24 H24 116.5 . . ?
C21 C24 H24 116.5 . . ?
C24 C25 C26 125.9(14) . . ?
C24 C25 H25 117.1 . . ?
C26 C25 H25 117.1 . . ?
C27 C26 C30 116.5(12) . . ?
C27 C26 C25 120.6(12) . . ?
C30 C26 C25 122.9(12) . . ?
C28 C27 C26 118.7(13) . . ?
C28 C27 H27 120.7 . . ?
C26 C27 H27 120.7 . . ?
N31 C28 C27 124.4(12) . . ?
N31 C28 H28 117.8 . . ?
C27 C28 H28 117.8 . . ?
N31 C29 C30 121.9(12) . . ?
N31 C29 H29 119.0 . . ?
C30 C29 H29 119.0 . . ?
C29 C30 C26 120.9(12) . . ?
C29 C30 H30 119.6 . . ?
C26 C30 H30 119.6 . . ?
C29 N31 C28 117.4(11) . . ?
C29 N31 Pt3 121.1(9) . . ?
C28 N31 Pt3 121.3(8) . . ?
N31 Pt3 N32 84.5(4) . . ?
N31 Pt3 P31 92.0(2) . . ?
N32 Pt3 P31 176.1(3) . . ?
N31 Pt3 P32 175.3(2) . . ?
N32 Pt3 P32 90.8(3) . . ?
P31 Pt3 P32 92.59(12) . . ?
C31 P31 C94 104.6(6) . . ?
C31 P31 C100 107.2(6) . . ?
C94 P31 C100 106.3(6) . . ?
C31 P31 Pt3 115.0(4) . . ?
C94 P31 Pt3 111.0(4) . . ?
C100 P31 Pt3 112.2(4) . . ?
C32 C31 P31 115.6(9) . . ?
C32 C31 H31A 108.4 . . ?
P31 C31 H31A 108.4 . . ?
C32 C31 H31B 108.4 . . ?
P31 C31 H31B 108.4 . . ?
H31A C31 H31B 107.4 . . ?
C31 C32 C33 113.4(11) . . ?
C31 C32 H32A 108.9 . . ?
C33 C32 H32A 108.9 . . ?
C31 C32 H32B 108.9 . . ?
C33 C32 H32B 108.9 . . ?
H32A C32 H32B 107.7 . . ?
C32 C33 P32 111.6(10) . . ?
C32 C33 H33A 109.3 . . ?
P32 C33 H33A 109.3 . . ?
C32 C33 H33B 109.3 . . ?
P32 C33 H33B 109.3 . . ?
H33A C33 H33B 108.0 . . ?
C33 P32 C106 107.7(7) . . ?
C33 P32 C112 103.7(7) . . ?
C106 P32 C112 104.9(6) . . ?
C33 P32 Pt3 115.4(5) . . ?
C106 P32 Pt3 112.6(5) . . ?
C112 P32 Pt3 111.7(5) . . ?
C38 N32 C34 118.8(11) . . ?
C38 N32 Pt3 119.6(9) . . ?
C34 N32 Pt3 121.4(8) . . ?
N32 C34 C35 119.5(12) . . ?
N32 C34 H34 120.2 . . ?
C35 C34 H34 120.2 . . ?
C34 C35 C36 123.8(13) . . ?
C34 C35 H35 118.1 . . ?
C36 C35 H35 118.1 . . ?
C35 C36 C37 115.9(12) . . ?
C35 C36 C39 119.9(12) . . ?
C37 C36 C39 124.2(12) . . ?
C36 C37 C38 118.3(12) . . ?
C36 C37 H37 120.9 . . ?
C38 C37 H37 120.9 . . ?
N32 C38 C37 123.8(12) . . ?
N32 C38 H38 118.1 . . ?
C37 C38 H38 118.1 . . ?
C40 C39 C36 124.8(13) . . ?
C40 C39 H39 117.6 . . ?
C36 C39 H39 117.6 . . ?
C39 C40 C41 126.1(14) . . ?
C39 C40 H40 117.0 . . ?
C41 C40 H40 117.0 . . ?
C42 C41 C45 117.9(12) . . ?
C42 C41 C40 120.2(13) . . ?
C45 C41 C40 121.8(12) . . ?
C41 C42 C43 120.7(13) . . ?
C41 C42 H42 119.6 . . ?
C43 C42 H42 119.6 . . ?
N12 C43 C42 120.1(12) . . ?
N12 C43 H43 120.0 . . ?
C42 C43 H43 120.0 . . ?
N12 C44 C45 121.0(12) . . ?
N12 C44 H44 119.5 . . ?
C45 C44 H44 119.5 . . ?
C41 C45 C44 119.3(12) . . ?
C41 C45 H45 120.3 . . ?
C44 C45 H45 120.3 . . ?
C51 C46 C47 119.8(13) . . ?
C51 C46 P11 118.8(12) . . ?
C47 C46 P11 120.7(10) . . ?
C44 N12 C43 120.7(11) . . ?
C44 N12 Pt1 118.2(8) . . ?
C43 N12 Pt1 120.7(8) . . ?
C48 C47 C46 118.1(14) . . ?
C48 C47 H47 121.0 . . ?
C46 C47 H47 121.0 . . ?
C49 C48 C47 121.1(17) . . ?
C49 C48 H48 119.5 . . ?
C47 C48 H48 119.5 . . ?
C48 C49 C50 122.2(16) . . ?
C48 C49 H49 118.9 . . ?
C50 C49 H49 118.9 . . ?
C49 C50 C51 118.3(15) . . ?
C49 C50 H50 120.9 . . ?
C51 C50 H50 120.9 . . ?
C46 C51 C50 119.8(16) . . ?
C46 C51 H51 120.1 . . ?
C50 C51 H51 120.1 . . ?
C57 C52 C53 117.8(12) . . ?
C57 C52 P11 121.0(10) . . ?
C53 C52 P11 121.2(11) . . ?
C54 C53 C52 118.1(14) . . ?
C54 C53 H53 121.0 . . ?
C52 C53 H53 121.0 . . ?
C55 C54 C53 123.0(14) . . ?
C55 C54 H54 118.5 . . ?
C53 C54 H54 118.5 . . ?
C54 C55 C56 121.1(15) . . ?
C54 C55 H55 119.4 . . ?
C56 C55 H55 119.4 . . ?
C55 C56 C57 117.2(15) . . ?
C55 C56 H56 121.4 . . ?
C57 C56 H56 121.4 . . ?
C52 C57 C56 122.6(13) . . ?
C52 C57 H57 118.7 . . ?
C56 C57 H57 118.7 . . ?
C59 C58 C63 117.5(12) . . ?
C59 C58 P12 121.9(10) . . ?
C63 C58 P12 120.6(10) . . ?
C58 C59 C60 122.4(13) . . ?
C58 C59 H59 118.8 . . ?
C60 C59 H59 118.8 . . ?
C59 C60 C61 119.3(14) . . ?
C59 C60 H60 120.4 . . ?
C61 C60 H60 120.4 . . ?
C62 C61 C60 118.2(14) . . ?
C62 C61 H61 120.9 . . ?
C60 C61 H61 120.9 . . ?
C61 C62 C63 121.8(14) . . ?
C61 C62 H62 119.1 . . ?
C63 C62 H62 119.1 . . ?
C58 C63 C62 120.5(14) . . ?
C58 C63 H63 119.8 . . ?
C62 C63 H63 119.8 . . ?
C65 C64 C69 118.3(14) . . ?
C65 C64 P12 123.6(11) . . ?
C69 C64 P12 118.0(11) . . ?
C64 C65 C66 123.4(15) . . ?
C64 C65 H65 118.3 . . ?
C66 C65 H65 118.3 . . ?
C67 C66 C65 117.2(16) . . ?
C67 C66 H66 121.4 . . ?
C65 C66 H66 121.4 . . ?
C66 C67 C68 120.9(16) . . ?
C66 C67 H67 119.6 . . ?
C68 C67 H67 119.6 . . ?
C67 C68 C69 121.5(15) . . ?
C67 C68 H68 119.3 . . ?
C69 C68 H68 119.3 . . ?
C68 C69 C64 118.7(14) . . ?
C68 C69 H69 120.7 . . ?
C64 C69 H69 120.7 . . ?
C71 C70 C75 118.1(15) . . ?
C71 C70 P21 121.8(12) . . ?
C75 C70 P21 119.3(11) . . ?
C70 C71 C72 118.9(17) . . ?
C70 C71 H71 120.5 . . ?
C72 C71 H71 120.5 . . ?
C73 C72 C71 121.4(18) . . ?
C73 C72 H72 119.3 . . ?
C71 C72 H72 119.3 . . ?
C72 C73 C74 121.6(18) . . ?
C72 C73 H73 119.2 . . ?
C74 C73 H73 119.2 . . ?
C73 C74 C75 119.5(17) . . ?
C73 C74 H74 120.2 . . ?
C75 C74 H74 120.2 . . ?
C74 C75 C70 119.6(15) . . ?
C74 C75 H75 120.2 . . ?
C70 C75 H75 120.2 . . ?
C77 C76 C81 120.9(14) . . ?
C77 C76 P21 121.0(12) . . ?
C81 C76 P21 117.8(11) . . ?
C76 C77 C78 117.0(15) . . ?
C76 C77 H77 121.5 . . ?
C78 C77 H77 121.5 . . ?
C79 C78 C77 121.8(16) . . ?
C79 C78 H78 119.1 . . ?
C77 C78 H78 119.1 . . ?
C78 C79 C80 122.7(18) . . ?
C78 C79 H79 118.6 . . ?
C80 C79 H79 118.6 . . ?
C79 C80 C81 118.9(17) . . ?
C79 C80 H80 120.5 . . ?
C81 C80 H80 120.5 . . ?
C76 C81 C80 118.6(15) . . ?
C76 C81 H81 120.7 . . ?
C80 C81 H81 120.7 . . ?
C83 C82 C87 118.4(13) . . ?
C83 C82 P22 122.2(11) . . ?
C87 C82 P22 119.2(10) . . ?
C82 C83 C84 122.1(14) . . ?
C82 C83 H83 119.0 . . ?
C84 C83 H83 119.0 . . ?
C85 C84 C83 119.2(14) . . ?
C85 C84 H84 120.4 . . ?
C83 C84 H84 120.4 . . ?
C86 C85 C84 119.1(15) . . ?
C86 C85 H85 120.5 . . ?
C84 C85 H85 120.5 . . ?
C85 C86 C87 123.7(15) . . ?
C85 C86 H86 118.2 . . ?
C87 C86 H86 118.2 . . ?
C82 C87 C86 117.5(14) . . ?
C82 C87 H87 121.2 . . ?
C86 C87 H87 121.2 . . ?
C93 C88 C89 120.0(14) . . ?
C93 C88 P22 121.0(11) . . ?
C89 C88 P22 118.9(12) . . ?
C90 C89 C88 118.0(16) . . ?
C90 C89 H89 121.0 . . ?
C88 C89 H89 121.0 . . ?
C91 C90 C89 121.6(17) . . ?
C91 C90 H90 119.2 . . ?
C89 C90 H90 119.2 . . ?
C90 C91 C92 120.6(16) . . ?
C90 C91 H91 119.7 . . ?
C92 C91 H91 119.7 . . ?
C93 C92 C91 118.1(16) . . ?
C93 C92 H92 121.0 . . ?
C91 C92 H92 121.0 . . ?
C88 C93 C92 121.5(15) . . ?
C88 C93 H93 119.2 . . ?
C92 C93 H93 119.2 . . ?
C95 C94 C99 117.9(12) . . ?
C95 C94 P31 122.0(10) . . ?
C99 C94 P31 120.1(10) . . ?
C94 C95 C96 118.1(13) . . ?
C94 C95 H95 120.9 . . ?
C96 C95 H95 120.9 . . ?
C97 C96 C95 122.1(15) . . ?
C97 C96 H96 119.0 . . ?
C95 C96 H96 119.0 . . ?
C98 C97 C96 121.1(14) . . ?
C98 C97 H97 119.4 . . ?
C96 C97 H97 119.4 . . ?
C97 C98 C99 118.5(13) . . ?
C97 C98 H98 120.7 . . ?
C99 C98 H98 120.7 . . ?
C98 C99 C94 122.1(13) . . ?
C98 C99 H99 118.9 . . ?
C94 C99 H99 118.9 . . ?
C105 C100 C101 119.2(12) . . ?
C105 C100 P31 120.4(10) . . ?
C101 C100 P31 120.5(10) . . ?
C100 C101 C102 119.4(13) . . ?
C100 C101 H101 120.3 . . ?
C102 C101 H101 120.3 . . ?
C103 C102 C101 121.4(13) . . ?
C103 C102 H102 119.3 . . ?
C101 C102 H102 119.3 . . ?
C102 C103 C104 118.3(14) . . ?
C102 C103 H103 120.8 . . ?
C104 C103 H103 120.8 . . ?
C103 C104 C105 120.6(15) . . ?
C103 C104 H104 119.7 . . ?
C105 C104 H104 119.7 . . ?
C100 C105 C104 121.0(13) . . ?
C100 C105 H105 119.5 . . ?
C104 C105 H105 119.5 . . ?
C111 C106 C107 120.1(13) . . ?
C111 C106 P32 120.2(11) . . ?
C107 C106 P32 119.6(12) . . ?
C108 C107 C106 116.0(16) . . ?
C108 C107 H107 122.0 . . ?
C106 C107 H107 122.0 . . ?
C109 C108 C107 125.3(17) . . ?
C109 C108 H108 117.3 . . ?
C107 C108 H108 117.3 . . ?
C108 C109 C110 117.8(16) . . ?
C108 C109 H109 121.1 . . ?
C110 C109 H109 121.1 . . ?
C109 C110 C111 121.8(17) . . ?
C109 C110 H110 119.1 . . ?
C111 C110 H110 119.1 . . ?
C106 C111 C110 118.9(15) . . ?
C106 C111 H111 120.6 . . ?
C110 C111 H111 120.6 . . ?
C117 C112 C113 120.2(13) . . ?
C117 C112 P32 119.9(11) . . ?
C113 C112 P32 119.6(11) . . ?
C114 C113 C112 120.7(15) . . ?
C114 C113 H113 119.6 . . ?
C112 C113 H113 119.6 . . ?
C113 C114 C115 118.7(15) . . ?
C113 C114 H114 120.6 . . ?
C115 C114 H114 120.6 . . ?
C114 C115 C116 120.6(15) . . ?
C114 C115 H115 119.7 . . ?
C116 C115 H115 119.7 . . ?
C115 C116 C117 120.5(15) . . ?
C115 C116 H116 119.7 . . ?
C117 C116 H116 119.7 . . ?
C112 C117 C116 119.0(14) . . ?
C112 C117 H117 120.5 . . ?
C116 C117 H117 120.5 . . ?
O2 S1 O1 117.8(9) . . ?
O2 S1 O3 112.7(10) . . ?
O1 S1 O3 110.8(9) . . ?
O2 S1 C700 104.4(9) . . ?
O1 S1 C700 106.5(9) . . ?
O3 S1 C700 103.1(9) . . ?
F3 C700 F1 109.0(15) . . ?
F3 C700 F2 105.0(16) . . ?
F1 C700 F2 99.7(16) . . ?
F3 C700 S1 115.4(15) . . ?
F1 C700 S1 112.6(14) . . ?
F2 C700 S1 113.6(12) . . ?
O5 S2 O6 119.5(10) . . ?
O5 S2 O4 113.5(10) . . ?
O6 S2 O4 111.4(9) . . ?
O5 S2 C200 104.0(9) . . ?
O6 S2 C200 102.9(9) . . ?
O4 S2 C200 103.2(9) . . ?
F4 C200 F6 107.3(16) . . ?
F4 C200 F5 105.1(17) . . ?
F6 C200 F5 101.1(15) . . ?
F4 C200 S2 116.3(14) . . ?
F6 C200 S2 112.5(14) . . ?
F5 C200 S2 113.2(13) . . ?
O107 S3 O8 109(2) . . ?
O107 S3 O7 17.0(14) . . ?
O8 S3 O7 93(2) . . ?
O107 S3 O108 117.7(12) . . ?
O8 S3 O108 24(2) . . ?
O7 S3 O108 104.4(15) . . ?
O107 S3 O109 105(2) . . ?
O8 S3 O109 146(3) . . ?
O7 S3 O109 121(2) . . ?
O108 S3 O109 132(2) . . ?
O107 S3 O9 111.6(11) . . ?
O8 S3 O9 129(2) . . ?
O7 S3 O9 128.0(14) . . ?
O108 S3 O9 107.6(11) . . ?
O109 S3 O9 30.1(18) . . ?
O107 S3 C300 102.7(15) . . ?
O8 S3 C300 97(2) . . ?
O7 S3 C300 101.0(19) . . ?
O108 S3 C300 114.4(15) . . ?
O109 S3 C300 75(2) . . ?
O9 S3 C300 101.7(16) . . ?
S3 O109 C300 54.8(15) . . ?
F9 C300 F7 108(3) . . ?
F9 C300 F8 103(3) . . ?
F7 C300 F8 100(2) . . ?
F9 C300 S3 125(3) . . ?
F7 C300 S3 108(2) . . ?
F8 C300 S3 110(2) . . ?
F9 C300 O109 87(2) . . ?
F7 C300 O109 158(3) . . ?
F8 C300 O109 91(2) . . ?
S3 C300 O109 50.3(12) . . ?
O112 S4 O10 38.6(15) . . ?
O112 S4 O111 136.6(18) . . ?
O10 S4 O111 120.0(13) . . ?
O112 S4 O12 132.0(19) . . ?
O10 S4 O12 135.1(13) . . ?
O111 S4 O12 23.7(12) . . ?
O112 S4 O110 86(2) . . ?
O10 S4 O110 47.5(15) . . ?
O111 S4 O110 84.0(18) . . ?
O12 S4 O110 107.2(18) . . ?
O112 S4 O11 67.7(17) . . ?
O10 S4 O11 106.0(14) . . ?
O111 S4 O11 117.3(13) . . ?
O12 S4 O11 93.7(13) . . ?
O110 S4 O11 153.4(19) . . ?
O112 S4 C402 115.1(17) . . ?
O10 S4 C402 109.6(13) . . ?
O111 S4 C402 107.8(13) . . ?
O12 S4 C402 109.3(13) . . ?
O110 S4 C402 95.5(18) . . ?
O11 S4 C402 92.7(14) . . ?
O112 S4 C400 116.5(17) . . ?
O10 S4 C400 109.2(11) . . ?
O111 S4 C400 106.2(13) . . ?
O12 S4 C400 108.7(13) . . ?
O110 S4 C400 93.5(17) . . ?
O11 S4 C400 95.1(12) . . ?
C402 S4 C400 2.5(14) . . ?
F10 C400 F12 85(2) . . ?
F10 C400 F11 121(2) . . ?
F12 C400 F11 104(2) . . ?
F10 C400 S4 115.2(19) . . ?
F12 C400 S4 105.7(17) . . ?
F11 C400 S4 117.7(17) . . ?
F111 C402 F112 94(2) . . ?
F111 C402 F110 106(2) . . ?
F112 C402 F110 89(2) . . ?
F111 C402 S4 124(2) . . ?
F112 C402 S4 109(2) . . ?
F110 C402 S4 123(2) . . ?
O114 S5 O125 166(2) . . ?
O114 S5 O124 72.4(19) . . ?
O125 S5 O124 116.0(19) . . ?
O114 S5 O14 100(2) . . ?
O125 S5 O14 91(2) . . ?
O124 S5 O14 30.6(16) . . ?
O114 S5 O115 125(2) . . ?
O125 S5 O115 65(2) . . ?
O124 S5 O115 53.2(19) . . ?
O14 S5 O115 27(2) . . ?
O114 S5 O13 140.6(19) . . ?
O125 S5 O13 25.6(16) . . ?
O124 S5 O13 131.0(18) . . ?
O14 S5 O13 113.3(19) . . ?
O115 S5 O13 87(2) . . ?
O114 S5 O123 120(2) . . ?
O125 S5 O123 46.9(16) . . ?
O124 S5 O123 142.1(19) . . ?
O14 S5 O123 133(2) . . ?
O115 S5 O123 107(2) . . ?
O13 S5 O123 21.6(16) . . ?
O114 S5 O113 33(2) . . ?
O125 S5 O113 134(2) . . ?
O124 S5 O113 100(2) . . ?
O14 S5 O113 130(3) . . ?
O115 S5 O113 151(3) . . ?
O13 S5 O113 108(2) . . ?
O123 S5 O113 87(2) . . ?
O114 S5 O15 54(2) . . ?
O125 S5 O15 112(2) . . ?
O124 S5 O15 104(2) . . ?
O14 S5 O15 133(2) . . ?
O115 S5 O15 137(2) . . ?
O13 S5 O15 87(2) . . ?
O123 S5 O15 67(2) . . ?
O113 S5 O15 27(2) . . ?
O114 S5 C501 77.4(17) . . ?
O125 S5 C501 107.6(18) . . ?
O124 S5 C501 111.1(13) . . ?
O14 S5 C501 105.4(17) . . ?
O115 S5 C501 115.9(19) . . ?
O13 S5 C501 111.3(17) . . ?
O123 S5 C501 106.7(17) . . ?
O113 S5 C501 82.9(19) . . ?
O15 S5 C501 105.8(17) . . ?
O114 S5 C500 101.8(17) . . ?
O125 S5 C500 84.6(18) . . ?
O124 S5 C500 116.1(13) . . ?
O14 S5 C500 97.9(18) . . ?
O115 S5 C500 99(2) . . ?
O13 S5 C500 94.1(17) . . ?
O123 S5 C500 97.3(18) . . ?
O113 S5 C500 105(2) . . ?
O15 S5 C500 124.0(18) . . ?
C501 S5 C500 24.6(9) . . ?
O123 O13 O125 153(6) . . ?
O123 O13 S5 80(2) . . ?
O125 O13 S5 75.9(16) . . ?
O115 O14 O124 129(8) . . ?
O115 O14 S5 77.5(18) . . ?
O124 O14 S5 74.6(14) . . ?
O113 O15 O114 30(5) . . ?
O113 O15 S5 75.7(17) . . ?
O114 O15 S5 61.6(11) . . ?
O113 O15 O123 115(5) . . ?
O114 O15 O123 115.5(16) . . ?
S5 O15 O123 55.9(11) . . ?
O15 O113 O114 125(9) . . ?
O15 O113 S5 77.5(18) . . ?
O114 O113 S5 72.3(14) . . ?
O113 O114 O15 25(4) . . ?
O113 O114 S5 75.1(16) . . ?
O15 O114 S5 64.1(12) . . ?
O113 O114 O124 120(3) . . ?
O15 O114 O124 98(2) . . ?
S5 O114 O124 53.9(11) . . ?
O14 O115 O124 27(5) . . ?
O14 O115 S5 75.7(17) . . ?
O124 O115 S5 63.0(11) . . ?
O14 O115 O125 132(2) . . ?
O124 O115 O125 118.3(16) . . ?
S5 O115 O125 57.3(11) . . ?
O13 O123 O125 15(3) . . ?
O13 O123 S5 78.9(19) . . ?
O125 O123 S5 65.7(11) . . ?
O13 O123 O15 129(5) . . ?
O125 O123 O15 119.5(18) . . ?
S5 O123 O15 56.6(11) . . ?
O14 O124 O115 24(4) . . ?
O14 O124 S5 74.7(15) . . ?
O115 O124 S5 63.9(12) . . ?
O14 O124 O114 122(3) . . ?
O115 O124 O114 117.4(15) . . ?
S5 O124 O114 53.7(10) . . ?
O13 O125 O123 13(3) . . ?
O13 O125 S5 78.4(18) . . ?
O123 O125 S5 67.3(11) . . ?
O13 O125 O115 126(5) . . ?
O123 O125 O115 119(2) . . ?
S5 O125 O115 58.1(12) . . ?
F13 C500 F14 110.4(18) . . ?
F13 C500 F15 110.7(19) . . ?
F14 C500 F15 102(2) . . ?
F13 C500 S5 118.1(15) . . ?
F14 C500 S5 109.2(14) . . ?
F15 C500 S5 104.7(17) . . ?
F113 C501 F114 111.5(19) . . ?
F113 C501 F115 116(2) . . ?
F114 C501 F115 99(2) . . ?
F113 C501 S5 106.8(14) . . ?
F114 C501 S5 106.0(14) . . ?
F115 C501 S5 117.2(19) . . ?
O16 S6 O18 103(2) . . ?
O16 S6 O17 136(2) . . ?
O18 S6 O17 104(3) . . ?
O16 S6 C600 99.7(19) . . ?
O18 S6 C600 109(2) . . ?
O17 S6 C600 103(2) . . ?
F16 C600 F17 103(4) . . ?
F16 C600 F18 101(4) . . ?
F17 C600 F18 111(4) . . ?
F16 C600 S6 118(3) . . ?
F17 C600 S6 116(3) . . ?
F18 C600 S6 106(3) . . ?
O118 S601 O117 51.6(16) . . ?
O118 S601 O116 122(3) . . ?
O117 S601 O116 110(3) . . ?
O118 S601 O126 113(3) . . ?
O117 S601 O126 103(3) . . ?
O116 S601 O126 125(3) . . ?
O118 S601 C601 66(2) . . ?
O117 S601 C601 116(2) . . ?
O116 S601 C601 111(3) . . ?
O126 S601 C601 91(3) . . ?
C601 F116 F117 49(2) . . ?
C601 F117 F116 56(3) . . ?
F118 C601 F117 107(5) . . ?
F118 C601 F116 107(4) . . ?
F117 C601 F116 75(4) . . ?
F118 C601 O118 104(5) . . ?
F117 C601 O118 148(4) . . ?
F116 C601 O118 100(4) . . ?
F118 C601 S601 132(5) . . ?
F117 C601 S601 108(4) . . ?
F116 C601 S601 113(3) . . ?
O118 C601 S601 44.0(11) . . ?
O118 O117 S601 63.2(11) . . ?
O117 O118 S601 65.2(12) . . ?
O117 O118 C601 134(2) . . ?
S601 O118 C601 70.4(19) . . ?
N900 C900 C901 168(3) . . ?
C900 C901 H01A 109.5 . . ?
C900 C901 H01B 109.5 . . ?
H01A C901 H01B 109.5 . . ?
C900 C901 H01C 109.5 . . ?
H01A C901 H01C 109.5 . . ?
H01B C901 H01C 109.5 . . ?
N902 C902 C903 174(4) . . ?
C902 C903 H03A 109.5 . . ?
C902 C903 H03B 109.5 . . ?
H03A C903 H03B 109.5 . . ?
C902 C903 H03C 109.5 . . ?
H03A C903 H03C 109.5 . . ?
H03B C903 H03C 109.5 . . ?
N904 C904 C905 174(3) . . ?
C904 C905 H05A 109.5 . . ?
C904 C905 H05B 109.5 . . ?
H05A C905 H05B 109.5 . . ?
C904 C905 H05C 109.5 . . ?
H05A C905 H05C 109.5 . . ?
H05B C905 H05C 109.5 . . ?
N906 C906 C907 177(4) . . ?
C906 C907 H07A 109.5 . . ?
C906 C907 H07B 109.5 . . ?
H07A C907 H07B 109.5 . . ?
C906 C907 H07C 109.5 . . ?
H07A C907 H07C 109.5 . . ?
H07B C907 H07C 109.5 . . ?
N908 C908 C909 155(3) . . ?
C908 C909 H90A 109.5 . . ?
C908 C909 H90B 109.5 . . ?
H90A C909 H90B 109.5 . . ?
C908 C909 H90C 109.5 . . ?
H90A C909 H90C 109.5 . . ?
H90B C909 H90C 109.5 . . ?

loop_
_geom_bond_atom_site_label_1
_geom_bond_atom_site_label_2
_geom_bond_distance
_geom_bond_site_symmetry_2
_geom_bond_publ_flag
Pt1 N11 2.121(9) . ?
Pt1 N12 2.122(9) . ?
Pt1 P11 2.262(3) . ?
Pt1 P12 2.267(3) . ?
P11 C52 1.799(13) . ?
P11 C1 1.815(13) . ?
P11 C46 1.833(13) . ?
C1 C2 1.510(18) . ?
C1 H1A 0.9900 . ?
C1 H1B 0.9900 . ?
C2 C3 1.548(18) . ?
C2 H2A 0.9900 . ?
C2 H2B 0.9900 . ?
C3 P12 1.780(12) . ?
C3 H3A 0.9900 . ?
C3 H3B 0.9900 . ?
P12 C64 1.796(14) . ?
P12 C58 1.809(12) . ?
N11 C8 1.320(14) . ?
N11 C4 1.329(15) . ?
C4 C5 1.374(16) . ?
C4 H4 0.9500 . ?
C5 C6 1.405(16) . ?
C5 H5 0.9500 . ?
C6 C7 1.376(17) . ?
C6 C9 1.453(16) . ?
C7 C8 1.371(17) . ?
C7 H7 0.9500 . ?
C8 H8 0.9500 . ?
C9 C10 1.312(17) . ?
C9 H9 0.9500 . ?
C10 C11 1.482(17) . ?
C10 H10 0.9500 . ?
C11 C15 1.356(16) . ?
C11 C12 1.421(17) . ?
C12 C13 1.409(17) . ?
C12 H12 0.9500 . ?
C13 N21 1.325(14) . ?
C13 H13 0.9500 . ?
C14 N21 1.328(14) . ?
C14 C15 1.385(16) . ?
C14 H14 0.9500 . ?
C15 H15 0.9500 . ?
N21 Pt2 2.099(9) . ?
Pt2 N22 2.110(10) . ?
Pt2 P21 2.260(3) . ?
Pt2 P22 2.262(4) . ?
P21 C16 1.786(15) . ?
P21 C70 1.802(14) . ?
P21 C76 1.806(14) . ?
C16 C17 1.499(19) . ?
C16 H16A 0.9900 . ?
C16 H16B 0.9900 . ?
C17 C18 1.497(18) . ?
C17 H17A 0.9900 . ?
C17 H17B 0.9900 . ?
C18 P22 1.808(13) . ?
C18 H18A 0.9900 . ?
C18 H18B 0.9900 . ?
P22 C82 1.801(13) . ?
P22 C88 1.802(14) . ?
N22 C19 1.324(16) . ?
N22 C23 1.360(14) . ?
C19 C20 1.381(18) . ?
C19 H19 0.9500 . ?
C20 C21 1.371(17) . ?
C20 H20 0.9500 . ?
C21 C22 1.405(18) . ?
C21 C24 1.487(18) . ?
C22 C23 1.350(17) . ?
C22 H22 0.9500 . ?
C23 H23 0.9500 . ?
C24 C25 1.292(16) . ?
C24 H24 0.9500 . ?
C25 C26 1.433(18) . ?
C25 H25 0.9500 . ?
C26 C27 1.385(16) . ?
C26 C30 1.397(17) . ?
C27 C28 1.367(18) . ?
C27 H27 0.9500 . ?
C28 N31 1.337(15) . ?
C28 H28 0.9500 . ?
C29 N31 1.324(14) . ?
C29 C30 1.370(17) . ?
C29 H29 0.9500 . ?
C30 H30 0.9500 . ?
N31 Pt3 2.100(10) . ?
Pt3 N32 2.111(9) . ?
Pt3 P31 2.261(3) . ?
Pt3 P32 2.262(4) . ?
P31 C31 1.771(14) . ?
P31 C94 1.819(12) . ?
P31 C100 1.841(13) . ?
C31 C32 1.496(17) . ?
C31 H31A 0.9900 . ?
C31 H31B 0.9900 . ?
C32 C33 1.563(17) . ?
C32 H32A 0.9900 . ?
C32 H32B 0.9900 . ?
C33 P32 1.795(14) . ?
C33 H33A 0.9900 . ?
C33 H33B 0.9900 . ?
P32 C106 1.812(14) . ?
P32 C112 1.817(13) . ?
N32 C38 1.323(14) . ?
N32 C34 1.343(15) . ?
C34 C35 1.363(17) . ?
C34 H34 0.9500 . ?
C35 C36 1.378(17) . ?
C35 H35 0.9500 . ?
C36 C37 1.390(17) . ?
C36 C39 1.466(17) . ?
C37 C38 1.395(16) . ?
C37 H37 0.9500 . ?
C38 H38 0.9500 . ?
C39 C40 1.321(17) . ?
C39 H39 0.9500 . ?
C40 C41 1.454(17) . ?
C40 H40 0.9500 . ?
C41 C42 1.377(17) . ?
C41 C45 1.396(18) . ?
C42 C43 1.388(17) . ?
C42 H42 0.9500 . ?
C43 N12 1.353(15) . ?
C43 H43 0.9500 . ?
C44 N12 1.324(14) . ?
C44 C45 1.403(17) . ?
C44 H44 0.9500 . ?
C45 H45 0.9500 . ?
C46 C51 1.387(18) . ?
C46 C47 1.419(19) . ?
C47 C48 1.364(19) . ?
C47 H47 0.9500 . ?
C48 C49 1.35(2) . ?
C48 H48 0.9500 . ?
C49 C50 1.37(2) . ?
C49 H49 0.9500 . ?
C50 C51 1.40(2) . ?
C50 H50 0.9500 . ?
C51 H51 0.9500 . ?
C52 C57 1.385(17) . ?
C52 C53 1.433(17) . ?
C53 C54 1.405(19) . ?
C53 H53 0.9500 . ?
C54 C55 1.34(2) . ?
C54 H54 0.9500 . ?
C55 C56 1.39(2) . ?
C55 H55 0.9500 . ?
C56 C57 1.43(2) . ?
C56 H56 0.9500 . ?
C57 H57 0.9500 . ?
C58 C59 1.322(17) . ?
C58 C63 1.390(17) . ?
C59 C60 1.392(18) . ?
C59 H59 0.9500 . ?
C60 C61 1.42(2) . ?
C60 H60 0.9500 . ?
C61 C62 1.302(19) . ?
C61 H61 0.9500 . ?
C62 C63 1.403(18) . ?
C62 H62 0.9500 . ?
C63 H63 0.9500 . ?
C64 C65 1.343(19) . ?
C64 C69 1.416(18) . ?
C65 C66 1.45(2) . ?
C65 H65 0.9500 . ?
C66 C67 1.35(2) . ?
C66 H66 0.9500 . ?
C67 C68 1.39(2) . ?
C67 H67 0.9500 . ?
C68 C69 1.40(2) . ?
C68 H68 0.9500 . ?
C69 H69 0.9500 . ?
C70 C71 1.38(2) . ?
C70 C75 1.40(2) . ?
C71 C72 1.39(2) . ?
C71 H71 0.9500 . ?
C72 C73 1.30(2) . ?
C72 H72 0.9500 . ?
C73 C74 1.35(2) . ?
C73 H73 0.9500 . ?
C74 C75 1.38(2) . ?
C74 H74 0.9500 . ?
C75 H75 0.9500 . ?
C76 C77 1.385(18) . ?
C76 C81 1.39(2) . ?
C77 C78 1.46(2) . ?
C77 H77 0.9500 . ?
C78 C79 1.32(2) . ?
C78 H78 0.9500 . ?
C79 C80 1.33(2) . ?
C79 H79 0.9500 . ?
C80 C81 1.47(2) . ?
C80 H80 0.9500 . ?
C81 H81 0.9500 . ?
C82 C83 1.365(17) . ?
C82 C87 1.402(17) . ?
C83 C84 1.389(19) . ?
C83 H83 0.9500 . ?
C84 C85 1.38(2) . ?
C84 H84 0.9500 . ?
C85 C86 1.321(19) . ?
C85 H85 0.9500 . ?
C86 C87 1.404(19) . ?
C86 H86 0.9500 . ?
C87 H87 0.9500 . ?
C88 C93 1.370(18) . ?
C88 C89 1.402(19) . ?
C89 C90 1.40(2) . ?
C89 H89 0.9500 . ?
C90 C91 1.36(2) . ?
C90 H90 0.9500 . ?
C91 C92 1.40(2) . ?
C91 H91 0.9500 . ?
C92 C93 1.397(18) . ?
C92 H92 0.9500 . ?
C93 H93 0.9500 . ?
C94 C95 1.358(17) . ?
C94 C99 1.385(16) . ?
C95 C96 1.405(18) . ?
C95 H95 0.9500 . ?
C96 C97 1.325(18) . ?
C96 H96 0.9500 . ?
C97 C98 1.322(19) . ?
C97 H97 0.9500 . ?
C98 C99 1.383(18) . ?
C98 H98 0.9500 . ?
C99 H99 0.9500 . ?
C100 C105 1.354(18) . ?
C100 C101 1.371(16) . ?
C101 C102 1.396(17) . ?
C101 H101 0.9500 . ?
C102 C103 1.353(19) . ?
C102 H102 0.9500 . ?
C103 C104 1.373(19) . ?
C103 H103 0.9500 . ?
C104 C105 1.378(18) . ?
C104 H104 0.9500 . ?
C105 H105 0.9500 . ?
C106 C111 1.372(19) . ?
C106 C107 1.413(19) . ?
C107 C108 1.39(2) . ?
C107 H107 0.9500 . ?
C108 C109 1.32(2) . ?
C108 H108 0.9500 . ?
C109 C110 1.36(2) . ?
C109 H109 0.9500 . ?
C110 C111 1.399(19) . ?
C110 H110 0.9500 . ?
C111 H111 0.9500 . ?
C112 C117 1.343(18) . ?
C112 C113 1.417(19) . ?
C113 C114 1.360(19) . ?
C113 H113 0.9500 . ?
C114 C115 1.38(2) . ?
C114 H114 0.9500 . ?
C115 C116 1.38(2) . ?
C115 H115 0.9500 . ?
C116 C117 1.392(18) . ?
C116 H116 0.9500 . ?
C117 H117 0.9500 . ?
S1 O2 1.359(13) . ?
S1 O1 1.378(12) . ?
S1 O3 1.445(14) . ?
S1 C700 1.76(2) . ?
C700 F3 1.289(18) . ?
C700 F1 1.35(2) . ?
C700 F2 1.374(19) . ?
S2 O5 1.344(13) . ?
S2 O6 1.385(12) . ?
S2 O4 1.402(14) . ?
S2 C200 1.756(19) . ?
C200 F4 1.274(19) . ?
C200 F6 1.33(2) . ?
C200 F5 1.35(2) . ?
S3 O107 1.456(13) . ?
S3 O8 1.478(17) . ?
S3 O7 1.479(15) . ?
S3 O108 1.492(14) . ?
S3 O109 1.494(18) . ?
S3 O9 1.57(2) . ?
S3 C300 1.59(3) . ?
O109 C300 1.87(5) . ?
C300 F9 1.28(3) . ?
C300 F7 1.46(3) . ?
C300 F8 1.49(3) . ?
S4 O112 1.411(16) . ?
S4 O10 1.413(13) . ?
S4 O111 1.414(13) . ?
S4 O12 1.431(13) . ?
S4 O110 1.441(16) . ?
S4 O11 1.464(15) . ?
S4 C402 1.58(4) . ?
S4 C400 1.81(3) . ?
C400 F10 1.391(16) . ?
C400 F12 1.392(17) . ?
C400 F11 1.396(15) . ?
C402 F111 1.398(17) . ?
C402 F112 1.402(18) . ?
C402 F110 1.403(17) . ?
S5 O114 1.381(12) . ?
S5 O125 1.384(12) . ?
S5 O124 1.385(11) . ?
S5 O14 1.386(12) . ?
S5 O115 1.396(12) . ?
S5 O13 1.397(11) . ?
S5 O123 1.400(12) . ?
S5 O113 1.401(12) . ?
S5 O15 1.412(12) . ?
S5 C501 1.805(14) . ?
S5 C500 1.821(14) . ?
O13 O123 0.52(4) . ?
O13 O125 0.62(4) . ?
O14 O115 0.65(5) . ?
O14 O124 0.73(4) . ?
O15 O113 0.65(5) . ?
O15 O114 1.27(4) . ?
O15 O123 1.56(4) . ?
O113 O114 0.78(5) . ?
O114 O124 1.63(4) . ?
O115 O124 1.24(4) . ?
O115 O125 1.49(4) . ?
O123 O125 1.11(4) . ?
C500 F13 1.361(15) . ?
C500 F14 1.379(15) . ?
C500 F15 1.390(15) . ?
C501 F113 1.361(15) . ?
C501 F114 1.371(15) . ?
C501 F115 1.376(15) . ?
S6 O16 1.379(16) . ?
S6 O18 1.391(18) . ?
S6 O17 1.449(17) . ?
S6 C600 1.77(3) . ?
C600 F16 1.15(4) . ?
C600 F17 1.18(4) . ?
C600 F18 1.22(4) . ?
S601 O118 1.323(17) . ?
S601 O117 1.346(16) . ?
S601 O116 1.380(18) . ?
S601 O126 1.386(19) . ?
S601 C601 1.80(3) . ?
F116 C601 1.34(5) . ?
F116 F117 1.56(4) . ?
F117 C601 1.22(5) . ?
F118 C601 0.99(4) . ?
C601 O118 1.73(5) . ?
O117 O118 1.16(3) . ?
N900 C900 1.292(14) . ?
C900 C901 1.423(12) . ?
C901 H01A 0.9800 . ?
C901 H01B 0.9800 . ?
C901 H01C 0.9800 . ?
N902 C902 1.21(2) . ?
C902 C903 1.492(17) . ?
C903 H03A 0.9800 . ?
C903 H03B 0.9800 . ?
C903 H03C 0.9800 . ?
N904 C904 1.268(14) . ?
C904 C905 1.440(12) . ?
C905 H05A 0.9800 . ?
C905 H05B 0.9800 . ?
C905 H05C 0.9800 . ?
N906 C906 1.265(14) . ?
C906 C907 1.445(12) . ?
C907 H07A 0.9800 . ?
C907 H07B 0.9800 . ?
C907 H07C 0.9800 . ?
N908 C908 1.317(16) . ?
C908 C909 1.459(12) . ?
C909 H90A 0.9800 . ?
C909 H90B 0.9800 . ?
C909 H90C 0.9800 . ?

loop_
_geom_torsion_atom_site_label_1
_geom_torsion_atom_site_label_2
_geom_torsion_atom_site_label_3
_geom_torsion_atom_site_label_4
_geom_torsion
_geom_torsion_site_symmetry_1
_geom_torsion_site_symmetry_2
_geom_torsion_site_symmetry_3
_geom_torsion_site_symmetry_4
_geom_torsion_publ_flag
N11 Pt1 P11 C52 142(3) . . . . ?
N12 Pt1 P11 C52 96.9(5) . . . . ?
P12 Pt1 P11 C52 -84.1(5) . . . . ?
N11 Pt1 P11 C1 -96(3) . . . . ?
N12 Pt1 P11 C1 -140.8(5) . . . . ?
P12 Pt1 P11 C1 38.2(5) . . . . ?
N11 Pt1 P11 C46 22(4) . . . . ?
N12 Pt1 P11 C46 -23.0(6) . . . . ?
P12 Pt1 P11 C46 156.0(5) . . . . ?
C52 P11 C1 C2 64.5(12) . . . . ?
C46 P11 C1 C2 176.0(10) . . . . ?
Pt1 P11 C1 C2 -62.3(11) . . . . ?
P11 C1 C2 C3 75.4(14) . . . . ?
C1 C2 C3 P12 -70.8(13) . . . . ?
C2 C3 P12 C64 177.7(9) . . . . ?
C2 C3 P12 C58 -73.2(11) . . . . ?
C2 C3 P12 Pt1 53.5(10) . . . . ?
N11 Pt1 P12 C3 141.0(6) . . . . ?
N12 Pt1 P12 C3 135(3) . . . . ?
P11 Pt1 P12 C3 -35.4(5) . . . . ?
N11 Pt1 P12 C64 21.5(6) . . . . ?
N12 Pt1 P12 C64 15(3) . . . . ?
P11 Pt1 P12 C64 -154.9(5) . . . . ?
N11 Pt1 P12 C58 -94.4(5) . . . . ?
N12 Pt1 P12 C58 -101(3) . . . . ?
P11 Pt1 P12 C58 89.3(4) . . . . ?
N12 Pt1 N11 C8 -79.9(9) . . . . ?
P11 Pt1 N11 C8 -125(3) . . . . ?
P12 Pt1 N11 C8 100.7(9) . . . . ?
N12 Pt1 N11 C4 93.5(9) . . . . ?
P11 Pt1 N11 C4 48(4) . . . . ?
P12 Pt1 N11 C4 -85.8(9) . . . . ?
C8 N11 C4 C5 1.0(19) . . . . ?
Pt1 N11 C4 C5 -172.7(10) . . . . ?
N11 C4 C5 C6 1(2) . . . . ?
C4 C5 C6 C7 -1.4(19) . . . . ?
C4 C5 C6 C9 177.0(12) . . . . ?
C5 C6 C7 C8 0.6(19) . . . . ?
C9 C6 C7 C8 -177.7(12) . . . . ?
C4 N11 C8 C7 -1.8(19) . . . . ?
Pt1 N11 C8 C7 171.6(10) . . . . ?
C6 C7 C8 N11 1(2) . . . . ?
C7 C6 C9 C10 174.8(13) . . . . ?
C5 C6 C9 C10 -3(2) . . . . ?
C6 C9 C10 C11 -174.7(13) . . . . ?
C9 C10 C11 C15 -14(2) . . . . ?
C9 C10 C11 C12 165.5(13) . . . . ?
C15 C11 C12 C13 4(2) . . . . ?
C10 C11 C12 C13 -175.6(12) . . . . ?
C11 C12 C13 N21 -4(2) . . . . ?
C12 C11 C15 C14 -3(2) . . . . ?
C10 C11 C15 C14 177.1(13) . . . . ?
N21 C14 C15 C11 1(2) . . . . ?
C12 C13 N21 C14 1.8(19) . . . . ?
C12 C13 N21 Pt2 176.7(10) . . . . ?
C15 C14 N21 C13 0(2) . . . . ?
C15 C14 N21 Pt2 -174.8(10) . . . . ?
C13 N21 Pt2 N22 -84.3(10) . . . . ?
C14 N21 Pt2 N22 90.4(10) . . . . ?
C13 N21 Pt2 P21 -69(4) . . . . ?
C14 N21 Pt2 P21 105(4) . . . . ?
C13 N21 Pt2 P22 92.2(9) . . . . ?
C14 N21 Pt2 P22 -93.1(10) . . . . ?
N21 Pt2 P21 C16 125(4) . . . . ?
N22 Pt2 P21 C16 139.9(6) . . . . ?
P22 Pt2 P21 C16 -36.5(6) . . . . ?
N21 Pt2 P21 C70 -113(4) . . . . ?
N22 Pt2 P21 C70 -97.5(6) . . . . ?
P22 Pt2 P21 C70 86.1(6) . . . . ?
N21 Pt2 P21 C76 7(4) . . . . ?
N22 Pt2 P21 C76 22.2(6) . . . . ?
P22 Pt2 P21 C76 -154.2(5) . . . . ?
C70 P21 C16 C17 -68.9(12) . . . . ?
C76 P21 C16 C17 179.5(10) . . . . ?
Pt2 P21 C16 C17 57.8(11) . . . . ?
P21 C16 C17 C18 -75.8(14) . . . . ?
C16 C17 C18 P22 77.9(14) . . . . ?
C17 C18 P22 C82 180.0(10) . . . . ?
C17 C18 P22 C88 67.5(12) . . . . ?
C17 C18 P22 Pt2 -60.0(11) . . . . ?
N21 Pt2 P22 C82 -24.2(5) . . . . ?
N22 Pt2 P22 C82 13(3) . . . . ?
P21 Pt2 P22 C82 154.3(5) . . . . ?
N21 Pt2 P22 C88 93.5(5) . . . . ?
N22 Pt2 P22 C88 131(3) . . . . ?
P21 Pt2 P22 C88 -88.0(5) . . . . ?
N21 Pt2 P22 C18 -142.0(6) . . . . ?
N22 Pt2 P22 C18 -105(3) . . . . ?
P21 Pt2 P22 C18 36.5(5) . . . . ?
N21 Pt2 N22 C19 -81.5(10) . . . . ?
P21 Pt2 N22 C19 99.7(10) . . . . ?
P22 Pt2 N22 C19 -119(3) . . . . ?
N21 Pt2 N22 C23 92.3(8) . . . . ?
P21 Pt2 N22 C23 -86.5(8) . . . . ?
P22 Pt2 N22 C23 55(3) . . . . ?
C23 N22 C19 C20 -2.7(19) . . . . ?
Pt2 N22 C19 C20 170.9(10) . . . . ?
N22 C19 C20 C21 1(2) . . . . ?
C19 C20 C21 C22 2(2) . . . . ?
C19 C20 C21 C24 -174.6(13) . . . . ?
C20 C21 C22 C23 -4.4(19) . . . . ?
C24 C21 C22 C23 172.4(12) . . . . ?
C21 C22 C23 N22 3.1(19) . . . . ?
C19 N22 C23 C22 0.6(17) . . . . ?
Pt2 N22 C23 C22 -173.3(9) . . . . ?
C20 C21 C24 C25 -180.0(14) . . . . ?
C22 C21 C24 C25 3(2) . . . . ?
C21 C24 C25 C26 -176.8(12) . . . . ?
C24 C25 C26 C27 166.5(13) . . . . ?
C24 C25 C26 C30 -11(2) . . . . ?
C30 C26 C27 C28 4.2(17) . . . . ?
C25 C26 C27 C28 -173.2(12) . . . . ?
C26 C27 C28 N31 -1.0(19) . . . . ?
N31 C29 C30 C26 -1.6(18) . . . . ?
C27 C26 C30 C29 -3.1(17) . . . . ?
C25 C26 C30 C29 174.3(11) . . . . ?
C30 C29 N31 C28 4.9(16) . . . . ?
C30 C29 N31 Pt3 -169.9(9) . . . . ?
C27 C28 N31 C29 -3.6(18) . . . . ?
C27 C28 N31 Pt3 171.2(10) . . . . ?
C29 N31 Pt3 N32 89.9(8) . . . . ?
C28 N31 Pt3 N32 -84.7(9) . . . . ?
C29 N31 Pt3 P31 -88.2(8) . . . . ?
C28 N31 Pt3 P31 97.2(9) . . . . ?
C29 N31 Pt3 P32 85(4) . . . . ?
C28 N31 Pt3 P32 -90(4) . . . . ?
N31 Pt3 P31 C31 145.0(6) . . . . ?
N32 Pt3 P31 C31 117(5) . . . . ?
P32 Pt3 P31 C31 -34.4(5) . . . . ?
N31 Pt3 P31 C94 26.6(5) . . . . ?
N32 Pt3 P31 C94 -2(5) . . . . ?
P32 Pt3 P31 C94 -152.8(5) . . . . ?
N31 Pt3 P31 C100 -92.2(5) . . . . ?
N32 Pt3 P31 C100 -121(5) . . . . ?
P32 Pt3 P31 C100 88.4(5) . . . . ?
C94 P31 C31 C32 177.9(9) . . . . ?
C100 P31 C31 C32 -69.5(11) . . . . ?
Pt3 P31 C31 C32 55.9(11) . . . . ?
P31 C31 C32 C33 -74.6(14) . . . . ?
C31 C32 C33 P32 74.5(13) . . . . ?
C32 C33 P32 C106 68.7(11) . . . . ?
C32 C33 P32 C112 179.6(9) . . . . ?
C32 C33 P32 Pt3 -58.0(10) . . . . ?
N31 Pt3 P32 C33 -136(4) . . . . ?
N32 Pt3 P32 C33 -141.2(6) . . . . ?
P31 Pt3 P32 C33 36.9(5) . . . . ?
N31 Pt3 P32 C106 100(4) . . . . ?
N32 Pt3 P32 C106 94.6(5) . . . . ?
P31 Pt3 P32 C106 -87.3(4) . . . . ?
N31 Pt3 P32 C112 -18(4) . . . . ?
N32 Pt3 P32 C112 -23.2(6) . . . . ?
P31 Pt3 P32 C112 154.9(5) . . . . ?
N31 Pt3 N32 C38 -88.6(10) . . . . ?
P31 Pt3 N32 C38 -60(5) . . . . ?
P32 Pt3 N32 C38 90.9(10) . . . . ?
N31 Pt3 N32 C34 85.8(11) . . . . ?
P31 Pt3 N32 C34 114(4) . . . . ?
P32 Pt3 N32 C34 -94.6(10) . . . . ?
C38 N32 C34 C35 0(2) . . . . ?
Pt3 N32 C34 C35 -174.3(11) . . . . ?
N32 C34 C35 C36 0(2) . . . . ?
C34 C35 C36 C37 0(2) . . . . ?
C34 C35 C36 C39 178.8(14) . . . . ?
C35 C36 C37 C38 0.9(19) . . . . ?
C39 C36 C37 C38 -178.3(13) . . . . ?
C34 N32 C38 C37 0(2) . . . . ?
Pt3 N32 C38 C37 174.9(10) . . . . ?
C36 C37 C38 N32 -1(2) . . . . ?
C35 C36 C39 C40 175.6(14) . . . . ?
C37 C36 C39 C40 -5(2) . . . . ?
C36 C39 C40 C41 174.7(14) . . . . ?
C39 C40 C41 C42 -177.2(15) . . . . ?
C39 C40 C41 C45 1(2) . . . . ?
C45 C41 C42 C43 -1(2) . . . . ?
C40 C41 C42 C43 177.5(13) . . . . ?
C41 C42 C43 N12 -2(2) . . . . ?
C42 C41 C45 C44 2(2) . . . . ?
C40 C41 C45 C44 -176.7(13) . . . . ?
N12 C44 C45 C41 0.9(19) . . . . ?
C52 P11 C46 C51 163.2(10) . . . . ?
C1 P11 C46 C51 51.2(12) . . . . ?
Pt1 P11 C46 C51 -71.7(11) . . . . ?
C52 P11 C46 C47 -26.9(12) . . . . ?
C1 P11 C46 C47 -138.9(11) . . . . ?
Pt1 P11 C46 C47 98.2(10) . . . . ?
C45 C44 N12 C43 -4.4(18) . . . . ?
C45 C44 N12 Pt1 169.4(10) . . . . ?
C42 C43 N12 C44 5.1(19) . . . . ?
C42 C43 N12 Pt1 -168.5(10) . . . . ?
N11 Pt1 N12 C44 -86.9(9) . . . . ?
P11 Pt1 N12 C44 89.5(8) . . . . ?
P12 Pt1 N12 C44 -81(3) . . . . ?
N11 Pt1 N12 C43 86.9(9) . . . . ?
P11 Pt1 N12 C43 -96.7(9) . . . . ?
P12 Pt1 N12 C43 93(3) . . . . ?
C51 C46 C47 C48 -9(2) . . . . ?
P11 C46 C47 C48 -178.9(11) . . . . ?
C46 C47 C48 C49 8(2) . . . . ?
C47 C48 C49 C50 -7(2) . . . . ?
C48 C49 C50 C51 6(2) . . . . ?
C47 C46 C51 C50 8(2) . . . . ?
P11 C46 C51 C50 178.3(11) . . . . ?
C49 C50 C51 C46 -6(2) . . . . ?
C1 P11 C52 C57 -152.1(11) . . . . ?
C46 P11 C52 C57 97.1(12) . . . . ?
Pt1 P11 C52 C57 -26.1(13) . . . . ?
C1 P11 C52 C53 29.4(13) . . . . ?
C46 P11 C52 C53 -81.4(12) . . . . ?
Pt1 P11 C52 C53 155.4(10) . . . . ?
C57 C52 C53 C54 1(2) . . . . ?
P11 C52 C53 C54 179.7(11) . . . . ?
C52 C53 C54 C55 -5(2) . . . . ?
C53 C54 C55 C56 4(3) . . . . ?
C54 C55 C56 C57 0(2) . . . . ?
C53 C52 C57 C56 3(2) . . . . ?
P11 C52 C57 C56 -175.9(12) . . . . ?
C55 C56 C57 C52 -3(2) . . . . ?
C3 P12 C58 C59 136.9(12) . . . . ?
C64 P12 C58 C59 -113.5(12) . . . . ?
Pt1 P12 C58 C59 8.0(13) . . . . ?
C3 P12 C58 C63 -42.0(13) . . . . ?
C64 P12 C58 C63 67.6(12) . . . . ?
Pt1 P12 C58 C63 -170.9(10) . . . . ?
C63 C58 C59 C60 -5(2) . . . . ?
P12 C58 C59 C60 176.3(11) . . . . ?
C58 C59 C60 C61 4(2) . . . . ?
C59 C60 C61 C62 -3(2) . . . . ?
C60 C61 C62 C63 5(2) . . . . ?
C59 C58 C63 C62 6(2) . . . . ?
P12 C58 C63 C62 -175.2(11) . . . . ?
C61 C62 C63 C58 -6(2) . . . . ?
C3 P12 C64 C65 -35.7(13) . . . . ?
C58 P12 C64 C65 -148.4(12) . . . . ?
Pt1 P12 C64 C65 90.5(12) . . . . ?
C3 P12 C64 C69 147.4(10) . . . . ?
C58 P12 C64 C69 34.8(11) . . . . ?
Pt1 P12 C64 C69 -86.4(10) . . . . ?
C69 C64 C65 C66 1(2) . . . . ?
P12 C64 C65 C66 -175.9(12) . . . . ?
C64 C65 C66 C67 -2(2) . . . . ?
C65 C66 C67 C68 2(2) . . . . ?
C66 C67 C68 C69 -1(3) . . . . ?
C67 C68 C69 C64 0(2) . . . . ?
C65 C64 C69 C68 0(2) . . . . ?
P12 C64 C69 C68 177.5(11) . . . . ?
C16 P21 C70 C71 -43.2(16) . . . . ?
C76 P21 C70 C71 67.0(16) . . . . ?
Pt2 P21 C70 C71 -170.5(13) . . . . ?
C16 P21 C70 C75 147.4(12) . . . . ?
C76 P21 C70 C75 -102.4(13) . . . . ?
Pt2 P21 C70 C75 20.1(14) . . . . ?
C75 C70 C71 C72 -6(3) . . . . ?
P21 C70 C71 C72 -175.3(14) . . . . ?
C70 C71 C72 C73 -2(3) . . . . ?
C71 C72 C73 C74 9(3) . . . . ?
C72 C73 C74 C75 -8(3) . . . . ?
C73 C74 C75 C70 0(3) . . . . ?
C71 C70 C75 C74 7(2) . . . . ?
P21 C70 C75 C74 176.5(12) . . . . ?
C16 P21 C76 C77 -41.6(13) . . . . ?
C70 P21 C76 C77 -153.3(12) . . . . ?
Pt2 P21 C76 C77 82.4(12) . . . . ?
C16 P21 C76 C81 144.5(12) . . . . ?
C70 P21 C76 C81 32.9(13) . . . . ?
Pt2 P21 C76 C81 -91.4(11) . . . . ?
C81 C76 C77 C78 -3(2) . . . . ?
P21 C76 C77 C78 -176.6(11) . . . . ?
C76 C77 C78 C79 2(2) . . . . ?
C77 C78 C79 C80 -2(3) . . . . ?
C78 C79 C80 C81 1(3) . . . . ?
C77 C76 C81 C80 3(2) . . . . ?
P21 C76 C81 C80 176.6(11) . . . . ?
C79 C80 C81 C76 -2(2) . . . . ?
C88 P22 C82 C83 -23.5(14) . . . . ?
C18 P22 C82 C83 -138.5(12) . . . . ?
Pt2 P22 C82 C83 99.6(12) . . . . ?
C88 P22 C82 C87 162.0(11) . . . . ?
C18 P22 C82 C87 47.1(13) . . . . ?
Pt2 P22 C82 C87 -74.8(12) . . . . ?
C87 C82 C83 C84 -1(2) . . . . ?
P22 C82 C83 C84 -175.9(13) . . . . ?
C82 C83 C84 C85 2(3) . . . . ?
C83 C84 C85 C86 -2(3) . . . . ?
C84 C85 C86 C87 1(3) . . . . ?
C83 C82 C87 C86 0(2) . . . . ?
P22 C82 C87 C86 174.8(11) . . . . ?
C85 C86 C87 C82 0(2) . . . . ?
C82 P22 C88 C93 107.0(11) . . . . ?
C18 P22 C88 C93 -139.9(11) . . . . ?
Pt2 P22 C88 C93 -13.3(12) . . . . ?
C82 P22 C88 C89 -72.4(12) . . . . ?
C18 P22 C88 C89 40.6(12) . . . . ?
Pt2 P22 C88 C89 167.3(9) . . . . ?
C93 C88 C89 C90 -3(2) . . . . ?
P22 C88 C89 C90 176.0(10) . . . . ?
C88 C89 C90 C91 4(2) . . . . ?
C89 C90 C91 C92 -3(2) . . . . ?
C90 C91 C92 C93 1(2) . . . . ?
C89 C88 C93 C92 2(2) . . . . ?
P22 C88 C93 C92 -177.8(10) . . . . ?
C91 C92 C93 C88 0(2) . . . . ?
C31 P31 C94 C95 132.7(11) . . . . ?
C100 P31 C94 C95 19.5(12) . . . . ?
Pt3 P31 C94 C95 -102.8(11) . . . . ?
C31 P31 C94 C99 -50.4(11) . . . . ?
C100 P31 C94 C99 -163.6(10) . . . . ?
Pt3 P31 C94 C99 74.1(10) . . . . ?
C99 C94 C95 C96 -3.5(19) . . . . ?
P31 C94 C95 C96 173.5(10) . . . . ?
C94 C95 C96 C97 4(2) . . . . ?
C95 C96 C97 C98 -3(2) . . . . ?
C96 C97 C98 C99 3(2) . . . . ?
C97 C98 C99 C94 -3(2) . . . . ?
C95 C94 C99 C98 3.3(18) . . . . ?
P31 C94 C99 C98 -173.7(10) . . . . ?
C31 P31 C100 C105 147.7(12) . . . . ?
C94 P31 C100 C105 -100.9(12) . . . . ?
Pt3 P31 C100 C105 20.6(13) . . . . ?
C31 P31 C100 C101 -33.0(12) . . . . ?
C94 P31 C100 C101 78.4(12) . . . . ?
Pt3 P31 C100 C101 -160.1(10) . . . . ?
C105 C100 C101 C102 -1(2) . . . . ?
P31 C100 C101 C102 179.3(10) . . . . ?
C100 C101 C102 C103 2(2) . . . . ?
C101 C102 C103 C104 0(2) . . . . ?
C102 C103 C104 C105 -2(2) . . . . ?
C101 C100 C105 C104 -1(2) . . . . ?
P31 C100 C105 C104 178.1(11) . . . . ?
C103 C104 C105 C100 3(2) . . . . ?
C33 P32 C106 C111 -141.8(11) . . . . ?
C112 P32 C106 C111 108.2(11) . . . . ?
Pt3 P32 C106 C111 -13.5(12) . . . . ?
C33 P32 C106 C107 41.7(12) . . . . ?
C112 P32 C106 C107 -68.3(12) . . . . ?
Pt3 P32 C106 C107 170.0(9) . . . . ?
C111 C106 C107 C108 -0.8(19) . . . . ?
P32 C106 C107 C108 175.7(10) . . . . ?
C106 C107 C108 C109 2(2) . . . . ?
C107 C108 C109 C110 -2(3) . . . . ?
C108 C109 C110 C111 -1(2) . . . . ?
C107 C106 C111 C110 -1(2) . . . . ?
P32 C106 C111 C110 -177.8(10) . . . . ?
C109 C110 C111 C106 2(2) . . . . ?
C33 P32 C112 C117 41.9(14) . . . . ?
C106 P32 C112 C117 154.8(12) . . . . ?
Pt3 P32 C112 C117 -82.9(13) . . . . ?
C33 P32 C112 C113 -144.2(12) . . . . ?
C106 P32 C112 C113 -31.3(13) . . . . ?
Pt3 P32 C112 C113 90.9(12) . . . . ?
C117 C112 C113 C114 -2(2) . . . . ?
P32 C112 C113 C114 -175.6(13) . . . . ?
C112 C113 C114 C115 1(2) . . . . ?
C113 C114 C115 C116 2(3) . . . . ?
C114 C115 C116 C117 -3(3) . . . . ?
C113 C112 C117 C116 0(2) . . . . ?
P32 C112 C117 C116 173.9(11) . . . . ?
C115 C116 C117 C112 3(2) . . . . ?
O2 S1 C700 F3 -57.5(17) . . . . ?
O1 S1 C700 F3 177.1(14) . . . . ?
O3 S1 C700 F3 60.4(16) . . . . ?
O2 S1 C700 F1 68.6(15) . . . . ?
O1 S1 C700 F1 -56.7(15) . . . . ?
O3 S1 C700 F1 -173.4(13) . . . . ?
O2 S1 C700 F2 -179.0(14) . . . . ?
O1 S1 C700 F2 55.7(16) . . . . ?
O3 S1 C700 F2 -61.0(15) . . . . ?
O5 S2 C200 F4 179.6(17) . . . . ?
O6 S2 C200 F4 54.3(18) . . . . ?
O4 S2 C200 F4 -61.7(18) . . . . ?
O5 S2 C200 F6 55.3(16) . . . . ?
O6 S2 C200 F6 -70.0(15) . . . . ?
O4 S2 C200 F6 174.0(14) . . . . ?
O5 S2 C200 F5 -58.6(17) . . . . ?
O6 S2 C200 F5 176.1(14) . . . . ?
O4 S2 C200 F5 60.1(16) . . . . ?
O107 S3 O109 C300 -99.4(17) . . . . ?
O8 S3 O109 C300 80(5) . . . . ?
O7 S3 O109 C300 -94(2) . . . . ?
O108 S3 O109 C300 109(2) . . . . ?
O9 S3 O109 C300 153(5) . . . . ?
O107 S3 C300 F9 53(3) . . . . ?
O8 S3 C300 F9 165(4) . . . . ?
O7 S3 C300 F9 71(3) . . . . ?
O108 S3 C300 F9 -178(3) . . . . ?
O109 S3 C300 F9 -49(3) . . . . ?
O9 S3 C300 F9 -62(3) . . . . ?
O107 S3 C300 F7 -76(2) . . . . ?
O8 S3 C300 F7 36(3) . . . . ?
O7 S3 C300 F7 -58(2) . . . . ?
O108 S3 C300 F7 53(2) . . . . ?
O109 S3 C300 F7 -178(3) . . . . ?
O9 S3 C300 F7 168.8(18) . . . . ?
O107 S3 C300 F8 177(2) . . . . ?
O8 S3 C300 F8 -71(3) . . . . ?
O7 S3 C300 F8 -166(2) . . . . ?
O108 S3 C300 F8 -55(3) . . . . ?
O109 S3 C300 F8 75(3) . . . . ?
O9 S3 C300 F8 61(2) . . . . ?
O107 S3 C300 O109 102(2) . . . . ?
O8 S3 C300 O109 -146(3) . . . . ?
O7 S3 C300 O109 119(2) . . . . ?
O108 S3 C300 O109 -129(2) . . . . ?
O9 S3 C300 O109 -14(2) . . . . ?
S3 O109 C300 F9 142(3) . . . . ?
S3 O109 C300 F7 6(7) . . . . ?
S3 O109 C300 F8 -115(2) . . . . ?
O112 S4 C400 F10 -23(3) . . . . ?
O10 S4 C400 F10 18(2) . . . . ?
O111 S4 C400 F10 149(2) . . . . ?
O12 S4 C400 F10 173.7(19) . . . . ?
O110 S4 C400 F10 64(3) . . . . ?
O11 S4 C400 F10 -91(2) . . . . ?
C402 S4 C400 F10 -80(31) . . . . ?
O112 S4 C400 F12 -115(2) . . . . ?
O10 S4 C400 F12 -73.6(19) . . . . ?
O111 S4 C400 F12 57.1(18) . . . . ?
O12 S4 C400 F12 81.8(17) . . . . ?
O110 S4 C400 F12 -28(2) . . . . ?
O11 S4 C400 F12 177.4(17) . . . . ?
C402 S4 C400 F12 -172(32) . . . . ?
O112 S4 C400 F11 129(3) . . . . ?
O10 S4 C400 F11 171(2) . . . . ?
O111 S4 C400 F11 -59(2) . . . . ?
O12 S4 C400 F11 -34(2) . . . . ?
O110 S4 C400 F11 -143(2) . . . . ?
O11 S4 C400 F11 62(2) . . . . ?
C402 S4 C400 F11 73(31) . . . . ?
O112 S4 C402 F111 -151(3) . . . . ?
O10 S4 C402 F111 -109(3) . . . . ?
O111 S4 C402 F111 23(3) . . . . ?
O12 S4 C402 F111 48(3) . . . . ?
O110 S4 C402 F111 -63(3) . . . . ?
O11 S4 C402 F111 143(3) . . . . ?
C400 S4 C402 F111 -26(30) . . . . ?
O112 S4 C402 F112 100(2) . . . . ?
O10 S4 C402 F112 141.9(19) . . . . ?
O111 S4 C402 F112 -86.0(19) . . . . ?
O12 S4 C402 F112 -61(2) . . . . ?
O110 S4 C402 F112 -171(2) . . . . ?
O11 S4 C402 F112 33.9(19) . . . . ?
C400 S4 C402 F112 -135(32) . . . . ?
O112 S4 C402 F110 -2(3) . . . . ?
O10 S4 C402 F110 40(3) . . . . ?
O111 S4 C402 F110 172(2) . . . . ?
O12 S4 C402 F110 -163(2) . . . . ?
O110 S4 C402 F110 87(3) . . . . ?
O11 S4 C402 F110 -68(2) . . . . ?
C400 S4 C402 F110 123(33) . . . . ?
O114 S5 O13 O123 15(9) . . . . ?
O125 S5 O13 O123 -168(13) . . . . ?
O124 S5 O13 O123 130(7) . . . . ?
O14 S5 O13 O123 160(7) . . . . ?
O115 S5 O13 O123 162(8) . . . . ?
O113 S5 O13 O123 8(8) . . . . ?
O15 S5 O13 O123 24(8) . . . . ?
C501 S5 O13 O123 -81(8) . . . . ?
C500 S5 O13 O123 -99(8) . . . . ?
O114 S5 O13 O125 -177(5) . . . . ?
O124 S5 O13 O125 -62(7) . . . . ?
O14 S5 O13 O125 -32(7) . . . . ?
O115 S5 O13 O125 -30(6) . . . . ?
O123 S5 O13 O125 168(13) . . . . ?
O113 S5 O13 O125 176(6) . . . . ?
O15 S5 O13 O125 -168(6) . . . . ?
C501 S5 O13 O125 86(6) . . . . ?
C500 S5 O13 O125 68(6) . . . . ?
O114 S5 O14 O115 163(6) . . . . ?
O125 S5 O14 O115 -9(7) . . . . ?
O124 S5 O14 O115 137(9) . . . . ?
O13 S5 O14 O115 5(7) . . . . ?
O123 S5 O14 O115 15(8) . . . . ?
O113 S5 O14 O115 149(6) . . . . ?
O15 S5 O14 O115 113(7) . . . . ?
C501 S5 O14 O115 -117(6) . . . . ?
C500 S5 O14 O115 -93(6) . . . . ?
O114 S5 O14 O124 26(4) . . . . ?
O125 S5 O14 O124 -146(4) . . . . ?
O115 S5 O14 O124 -137(9) . . . . ?
O13 S5 O14 O124 -132(4) . . . . ?
O123 S5 O14 O124 -123(4) . . . . ?
O113 S5 O14 O124 12(5) . . . . ?
O15 S5 O14 O124 -24(5) . . . . ?
C501 S5 O14 O124 106(4) . . . . ?
C500 S5 O14 O124 130(4) . . . . ?
O114 S5 O15 O113 29(7) . . . . ?
O125 S5 O15 O113 -150(7) . . . . ?
O124 S5 O15 O113 85(7) . . . . ?
O14 S5 O15 O113 97(7) . . . . ?
O115 S5 O15 O113 135(7) . . . . ?
O13 S5 O15 O113 -144(7) . . . . ?
O123 S5 O15 O113 -134(8) . . . . ?
C501 S5 O15 O113 -33(7) . . . . ?
C500 S5 O15 O113 -51(8) . . . . ?
O125 S5 O15 O114 -178(3) . . . . ?
O124 S5 O15 O114 56(3) . . . . ?
O14 S5 O15 O114 68(3) . . . . ?
O115 S5 O15 O114 106(4) . . . . ?
O13 S5 O15 O114 -172(3) . . . . ?
O123 S5 O15 O114 -163(3) . . . . ?
O113 S5 O15 O114 -29(7) . . . . ?
C501 S5 O15 O114 -61(3) . . . . ?
C500 S5 O15 O114 -80(3) . . . . ?
O114 S5 O15 O123 163(3) . . . . ?
O125 S5 O15 O123 -15(2) . . . . ?
O124 S5 O15 O123 -141(2) . . . . ?
O14 S5 O15 O123 -129(3) . . . . ?
O115 S5 O15 O123 -91(4) . . . . ?
O13 S5 O15 O123 -9(3) . . . . ?
O113 S5 O15 O123 134(8) . . . . ?
C501 S5 O15 O123 101.8(19) . . . . ?
C500 S5 O15 O123 83(2) . . . . ?
S5 O15 O113 O114 -57(6) . . . . ?
O123 O15 O113 O114 -98(9) . . . . ?
O114 O15 O113 S5 57(6) . . . . ?
O123 O15 O113 S5 -41(4) . . . . ?
O114 S5 O113 O15 -134(10) . . . . ?
O125 S5 O113 O15 41(9) . . . . ?
O124 S5 O113 O15 -101(7) . . . . ?
O14 S5 O113 O15 -107(7) . . . . ?
O115 S5 O113 O15 -79(9) . . . . ?
O13 S5 O113 O15 38(8) . . . . ?
O123 S5 O113 O15 41(7) . . . . ?
C501 S5 O113 O15 149(7) . . . . ?
C500 S5 O113 O15 138(7) . . . . ?
O125 S5 O113 O114 175(4) . . . . ?
O124 S5 O113 O114 33(5) . . . . ?
O14 S5 O113 O114 26(6) . . . . ?
O115 S5 O113 O114 55(8) . . . . ?
O13 S5 O113 O114 172(5) . . . . ?
O123 S5 O113 O114 175(5) . . . . ?
O15 S5 O113 O114 134(10) . . . . ?
C501 S5 O113 O114 -78(5) . . . . ?
C500 S5 O113 O114 -88(5) . . . . ?
S5 O113 O114 O15 -60(7) . . . . ?
O15 O113 O114 S5 60(7) . . . . ?
O15 O113 O114 O124 28(10) . . . . ?
S5 O113 O114 O124 -31(4) . . . . ?
S5 O15 O114 O113 112(8) . . . . ?
O123 O15 O114 O113 96(9) . . . . ?
O113 O15 O114 S5 -112(8) . . . . ?
O123 O15 O114 S5 -16(3) . . . . ?
O113 O15 O114 O124 -155(8) . . . . ?
S5 O15 O114 O124 -43.4(14) . . . . ?
O123 O15 O114 O124 -59(4) . . . . ?
O125 S5 O114 O113 -16(13) . . . . ?
O124 S5 O114 O113 -146(5) . . . . ?
O14 S5 O114 O113 -160(5) . . . . ?
O115 S5 O114 O113 -150(5) . . . . ?
O13 S5 O114 O113 -12(7) . . . . ?
O123 S5 O114 O113 -6(6) . . . . ?
O15 S5 O114 O113 -24(5) . . . . ?
C501 S5 O114 O113 97(5) . . . . ?
C500 S5 O114 O113 100(5) . . . . ?
O125 S5 O114 O15 7(11) . . . . ?
O124 S5 O114 O15 -122(3) . . . . ?
O14 S5 O114 O15 -136(3) . . . . ?
O115 S5 O114 O15 -127(3) . . . . ?
O13 S5 O114 O15 12(4) . . . . ?
O123 S5 O114 O15 18(3) . . . . ?
O113 S5 O114 O15 24(5) . . . . ?
C501 S5 O114 O15 120(3) . . . . ?
C500 S5 O114 O15 124(2) . . . . ?
O125 S5 O114 O124 130(9) . . . . ?
O14 S5 O114 O124 -14(2) . . . . ?
O115 S5 O114 O124 -4(3) . . . . ?
O13 S5 O114 O124 134(3) . . . . ?
O123 S5 O114 O124 141(2) . . . . ?
O113 S5 O114 O124 146(5) . . . . ?
O15 S5 O114 O124 122(3) . . . . ?
C501 S5 O114 O124 -117.2(15) . . . . ?
C500 S5 O114 O124 -113.9(14) . . . . ?
S5 O14 O115 O124 -58(6) . . . . ?
O124 O14 O115 S5 58(6) . . . . ?
O124 O14 O115 O125 69(13) . . . . ?
S5 O14 O115 O125 11(8) . . . . ?
O114 S5 O115 O14 -21(8) . . . . ?
O125 S5 O115 O14 170(7) . . . . ?
O124 S5 O115 O14 -26(6) . . . . ?
O13 S5 O115 O14 -176(7) . . . . ?
O123 S5 O115 O14 -169(6) . . . . ?
O113 S5 O115 O14 -53(9) . . . . ?
O15 S5 O115 O14 -94(7) . . . . ?
C501 S5 O115 O14 72(7) . . . . ?
C500 S5 O115 O14 91(6) . . . . ?
O114 S5 O115 O124 5(3) . . . . ?
O125 S5 O115 O124 -164(3) . . . . ?
O14 S5 O115 O124 26(6) . . . . ?
O13 S5 O115 O124 -150(2) . . . . ?
O123 S5 O115 O124 -143(2) . . . . ?
O113 S5 O115 O124 -27(6) . . . . ?
O15 S5 O115 O124 -68(4) . . . . ?
C501 S5 O115 O124 98(2) . . . . ?
C500 S5 O115 O124 116.3(19) . . . . ?
O114 S5 O115 O125 169(3) . . . . ?
O124 S5 O115 O125 164(3) . . . . ?
O14 S5 O115 O125 -170(7) . . . . ?
O13 S5 O115 O125 14(3) . . . . ?
O123 S5 O115 O125 21(3) . . . . ?
O113 S5 O115 O125 136(5) . . . . ?
O15 S5 O115 O125 96(4) . . . . ?
C501 S5 O115 O125 -98(2) . . . . ?
C500 S5 O115 O125 -80(2) . . . . ?
S5 O13 O123 O125 26(24) . . . . ?
O125 O13 O123 S5 -26(24) . . . . ?
O125 O13 O123 O15 -55(31) . . . . ?
S5 O13 O123 O15 -29(7) . . . . ?
O114 S5 O123 O13 -169(7) . . . . ?
O125 S5 O123 O13 7(8) . . . . ?
O124 S5 O123 O13 -70(9) . . . . ?
O14 S5 O123 O13 -25(9) . . . . ?
O115 S5 O123 O13 -19(8) . . . . ?
O113 S5 O123 O13 -172(8) . . . . ?
O15 S5 O123 O13 -153(8) . . . . ?
C501 S5 O123 O13 106(7) . . . . ?
C500 S5 O123 O13 83(8) . . . . ?
O114 S5 O123 O125 -176(3) . . . . ?
O124 S5 O123 O125 -77(4) . . . . ?
O14 S5 O123 O125 -33(4) . . . . ?
O115 S5 O123 O125 -26(3) . . . . ?
O13 S5 O123 O125 -7(8) . . . . ?
O113 S5 O123 O125 -179(3) . . . . ?
O15 S5 O123 O125 -161(3) . . . . ?
C501 S5 O123 O125 99(2) . . . . ?
C500 S5 O123 O125 76(3) . . . . ?
O114 S5 O123 O15 -16(3) . . . . ?
O125 S5 O123 O15 161(3) . . . . ?
O124 S5 O123 O15 84(3) . . . . ?
O14 S5 O123 O15 128(3) . . . . ?
O115 S5 O123 O15 135(3) . . . . ?
O13 S5 O123 O15 153(8) . . . . ?
O113 S5 O123 O15 -19(3) . . . . ?
C501 S5 O123 O15 -101(2) . . . . ?
C500 S5 O123 O15 -123.8(19) . . . . ?
O113 O15 O123 O13 84(12) . . . . ?
O114 O15 O123 O13 51(11) . . . . ?
S5 O15 O123 O13 34(9) . . . . ?
O113 O15 O123 O125 70(8) . . . . ?
O114 O15 O123 O125 37(5) . . . . ?
S5 O15 O123 O125 20(3) . . . . ?
O113 O15 O123 S5 50(6) . . . . ?
O114 O15 O123 S5 17(3) . . . . ?
S5 O14 O124 O115 59(6) . . . . ?
O115 O14 O124 S5 -59(6) . . . . ?
O115 O14 O124 O114 -85(9) . . . . ?
S5 O14 O124 O114 -26(4) . . . . ?
S5 O115 O124 O14 -113(8) . . . . ?
O125 O115 O124 O14 -128(9) . . . . ?
O14 O115 O124 S5 113(8) . . . . ?
O125 O115 O124 S5 -15(3) . . . . ?
O14 O115 O124 O114 109(7) . . . . ?
S5 O115 O124 O114 -4(3) . . . . ?
O125 O115 O124 O114 -19(5) . . . . ?
O114 S5 O124 O14 -153(4) . . . . ?
O125 S5 O124 O14 39(5) . . . . ?
O115 S5 O124 O14 23(5) . . . . ?
O13 S5 O124 O14 64(5) . . . . ?
O123 S5 O124 O14 91(5) . . . . ?
O113 S5 O124 O14 -171(4) . . . . ?
O15 S5 O124 O14 162(4) . . . . ?
C501 S5 O124 O14 -85(4) . . . . ?
C500 S5 O124 O14 -58(4) . . . . ?
O114 S5 O124 O115 -176(3) . . . . ?
O125 S5 O124 O115 16(3) . . . . ?
O14 S5 O124 O115 -23(5) . . . . ?
O13 S5 O124 O115 41(3) . . . . ?
O123 S5 O124 O115 69(4) . . . . ?
O113 S5 O124 O115 167(3) . . . . ?
O15 S5 O124 O115 140(3) . . . . ?
C501 S5 O124 O115 -107(2) . . . . ?
C500 S5 O124 O115 -81(2) . . . . ?
O125 S5 O124 O114 -168(2) . . . . ?
O14 S5 O124 O114 153(4) . . . . ?
O115 S5 O124 O114 176(3) . . . . ?
O13 S5 O124 O114 -143(2) . . . . ?
O123 S5 O124 O114 -116(3) . . . . ?
O113 S5 O124 O114 -18(3) . . . . ?
O15 S5 O124 O114 -45(2) . . . . ?
C501 S5 O124 O114 68.5(19) . . . . ?
C500 S5 O124 O114 94.8(19) . . . . ?
O113 O114 O124 O14 70(8) . . . . ?
O15 O114 O124 O14 81(5) . . . . ?
S5 O114 O124 O14 31(5) . . . . ?
O113 O114 O124 O115 43(7) . . . . ?
O15 O114 O124 O115 54(4) . . . . ?
S5 O114 O124 O115 4(3) . . . . ?
O113 O114 O124 S5 38(5) . . . . ?
O15 O114 O124 S5 50(2) . . . . ?
S5 O13 O125 O123 -27(25) . . . . ?
O123 O13 O125 S5 27(25) . . . . ?
O123 O13 O125 O115 62(29) . . . . ?
S5 O13 O125 O115 35(5) . . . . ?
S5 O123 O125 O13 151(27) . . . . ?
O15 O123 O125 O13 133(27) . . . . ?
O13 O123 O125 S5 -151(27) . . . . ?
O15 O123 O125 S5 -19(3) . . . . ?
O13 O123 O125 O115 -125(27) . . . . ?
S5 O123 O125 O115 27(3) . . . . ?
O15 O123 O125 O115 8(5) . . . . ?
O114 S5 O125 O13 7(14) . . . . ?
O124 S5 O125 O13 132(6) . . . . ?
O14 S5 O125 O13 151(6) . . . . ?
O115 S5 O125 O13 146(7) . . . . ?
O123 S5 O125 O13 -6(6) . . . . ?
O113 S5 O125 O13 -5(8) . . . . ?
O15 S5 O125 O13 13(7) . . . . ?
C501 S5 O125 O13 -103(6) . . . . ?
C500 S5 O125 O13 -111(6) . . . . ?
O114 S5 O125 O123 13(10) . . . . ?
O124 S5 O125 O123 138(2) . . . . ?
O14 S5 O125 O123 157(3) . . . . ?
O115 S5 O125 O123 153(3) . . . . ?
O13 S5 O125 O123 6(6) . . . . ?
O113 S5 O125 O123 1(4) . . . . ?
O15 S5 O125 O123 19(3) . . . . ?
C501 S5 O125 O123 -97(2) . . . . ?
C500 S5 O125 O123 -105(2) . . . . ?
O114 S5 O125 O115 -140(9) . . . . ?
O124 S5 O125 O115 -14(3) . . . . ?
O14 S5 O125 O115 4(3) . . . . ?
O13 S5 O125 O115 -146(7) . . . . ?
O123 S5 O125 O115 -153(3) . . . . ?
O113 S5 O125 O115 -152(3) . . . . ?
O15 S5 O125 O115 -133(3) . . . . ?
C501 S5 O125 O115 111(2) . . . . ?
C500 S5 O125 O115 102(2) . . . . ?
O14 O115 O125 O13 -54(14) . . . . ?
O124 O115 O125 O13 -26(9) . . . . ?
S5 O115 O125 O13 -42(7) . . . . ?
O14 O115 O125 O123 -42(12) . . . . ?
O124 O115 O125 O123 -13(6) . . . . ?
S5 O115 O125 O123 -29(3) . . . . ?
O14 O115 O125 S5 -13(10) . . . . ?
O124 O115 O125 S5 16(3) . . . . ?
O114 S5 C500 F13 177(2) . . . . ?
O125 S5 C500 F13 -16(2) . . . . ?
O124 S5 C500 F13 101(2) . . . . ?
O14 S5 C500 F13 75(2) . . . . ?
O115 S5 C500 F13 48(2) . . . . ?
O13 S5 C500 F13 -39(2) . . . . ?
O123 S5 C500 F13 -61(2) . . . . ?
O113 S5 C500 F13 -150(3) . . . . ?
O15 S5 C500 F13 -129(3) . . . . ?
C501 S5 C500 F13 -175(4) . . . . ?
O114 S5 C500 F14 50(2) . . . . ?
O125 S5 C500 F14 -143(2) . . . . ?
O124 S5 C500 F14 -27(2) . . . . ?
O14 S5 C500 F14 -52(2) . . . . ?
O115 S5 C500 F14 -80(2) . . . . ?
O13 S5 C500 F14 -166.7(19) . . . . ?
O123 S5 C500 F14 172(2) . . . . ?
O113 S5 C500 F14 83(3) . . . . ?
O15 S5 C500 F14 104(3) . . . . ?
C501 S5 C500 F14 57(2) . . . . ?
O114 S5 C500 F15 -59(2) . . . . ?
O125 S5 C500 F15 108(2) . . . . ?
O124 S5 C500 F15 -136(2) . . . . ?
O14 S5 C500 F15 -161(2) . . . . ?
O115 S5 C500 F15 171(2) . . . . ?
O13 S5 C500 F15 84(2) . . . . ?
O123 S5 C500 F15 63(2) . . . . ?
O113 S5 C500 F15 -26(3) . . . . ?
O15 S5 C500 F15 -5(3) . . . . ?
C501 S5 C500 F15 -52(3) . . . . ?
O114 S5 C501 F113 11(2) . . . . ?
O125 S5 C501 F113 178(2) . . . . ?
O124 S5 C501 F113 -54(2) . . . . ?
O14 S5 C501 F113 -86(2) . . . . ?
O115 S5 C501 F113 -112(2) . . . . ?
O13 S5 C501 F113 150.9(17) . . . . ?
O123 S5 C501 F113 129(2) . . . . ?
O113 S5 C501 F113 44(2) . . . . ?
O15 S5 C501 F113 58(2) . . . . ?
C500 S5 C501 F113 -161(3) . . . . ?
O114 S5 C501 F114 130(2) . . . . ?
O125 S5 C501 F114 -63(2) . . . . ?
O124 S5 C501 F114 65(2) . . . . ?
O14 S5 C501 F114 33(2) . . . . ?
O115 S5 C501 F114 7(3) . . . . ?
O13 S5 C501 F114 -90.1(19) . . . . ?
O123 S5 C501 F114 -112(2) . . . . ?
O113 S5 C501 F114 163(3) . . . . ?
O15 S5 C501 F114 177(2) . . . . ?
C500 S5 C501 F114 -42(2) . . . . ?
O114 S5 C501 F115 -121(2) . . . . ?
O125 S5 C501 F115 46(3) . . . . ?
O124 S5 C501 F115 174(2) . . . . ?
O14 S5 C501 F115 142(2) . . . . ?
O115 S5 C501 F115 115(3) . . . . ?
O13 S5 C501 F115 19(2) . . . . ?
O123 S5 C501 F115 -4(2) . . . . ?
O113 S5 C501 F115 -88(3) . . . . ?
O15 S5 C501 F115 -74(3) . . . . ?
C500 S5 C501 F115 67(3) . . . . ?
O16 S6 C600 F16 82(4) . . . . ?
O18 S6 C600 F16 -170(4) . . . . ?
O17 S6 C600 F16 -60(4) . . . . ?
O16 S6 C600 F17 -42(4) . . . . ?
O18 S6 C600 F17 66(4) . . . . ?
O17 S6 C600 F17 176(3) . . . . ?
O16 S6 C600 F18 -166(3) . . . . ?
O18 S6 C600 F18 -58(4) . . . . ?
O17 S6 C600 F18 52(4) . . . . ?
F116 F117 C601 F118 104(5) . . . . ?
F116 F117 C601 O118 -85(9) . . . . ?
F116 F117 C601 S601 -110(4) . . . . ?
F117 F116 C601 F118 -104(5) . . . . ?
F117 F116 C601 O118 148(4) . . . . ?
F117 F116 C601 S601 104(4) . . . . ?
O118 S601 C601 F118 -63(6) . . . . ?
O117 S601 C601 F118 -53(7) . . . . ?
O116 S601 C601 F118 180(6) . . . . ?
O126 S601 C601 F118 52(7) . . . . ?
O118 S601 C601 F117 162(5) . . . . ?
O117 S601 C601 F117 172(4) . . . . ?
O116 S601 C601 F117 45(5) . . . . ?
O126 S601 C601 F117 -83(5) . . . . ?
O118 S601 C601 F116 81(4) . . . . ?
O117 S601 C601 F116 91(4) . . . . ?
O116 S601 C601 F116 -36(5) . . . . ?
O126 S601 C601 F116 -164(5) . . . . ?
O117 S601 C601 O118 10(3) . . . . ?
O116 S601 C601 O118 -117(3) . . . . ?
O126 S601 C601 O118 115(3) . . . . ?
O116 S601 O117 O118 115(3) . . . . ?
O126 S601 O117 O118 -109(3) . . . . ?
C601 S601 O117 O118 -12(3) . . . . ?
S601 O117 O118 C601 15(4) . . . . ?
O116 S601 O118 O117 -92(4) . . . . ?
O126 S601 O118 O117 89(4) . . . . ?
C601 S601 O118 O117 168(3) . . . . ?
O117 S601 O118 C601 -168(3) . . . . ?
O116 S601 O118 C601 100(4) . . . . ?
O126 S601 O118 C601 -79(4) . . . . ?
F118 C601 O118 O117 122(5) . . . . ?
F117 C601 O118 O117 -49(11) . . . . ?
F116 C601 O118 O117 -127(4) . . . . ?
S601 C601 O118 O117 -15(4) . . . . ?
F118 C601 O118 S601 136(5) . . . . ?
F117 C601 O118 S601 -35(9) . . . . ?
F116 C601 O118 S601 -113(3) . . . . ?
